data_7009462
loop_
_publ_author_name
'Fujita, Ken-ichi'
'Hamada, Taro'
'Yamaguchi, Ryohei'

_publ_section_title
;
 dppm and hydrido-bridged dinuclear complexes of iridium. Synthesis and
 structures of [(IrCp*)2(\m-dppm)(\m-H)(\m-X)]2+ (X&#x2005;=&#x2005;Cl,
 OMe, OH, or H)
;
_journal_issue 12
_journal_name_full 'Journal of the Chemical Society, Dalton Transactions'
_journal_page_first 1931
_journal_paper_doi 10.1039/b001239o
_journal_year 2000
_chemical_formula_sum 'C94 H96 B2 Ir2 O P2'
_chemical_formula_weight 1709.80
_space_group_IT_number 14
_symmetry_cell_setting monoclinic
_symmetry_Int_Tables_number 14
_symmetry_space_group_name_Hall '-P 2yab'
_symmetry_space_group_name_H-M 'P 1 21/a 1'
_cell_angle_alpha 90
_cell_angle_beta 107.96(3)
_cell_angle_gamma 90
_cell_formula_units_Z 4
_cell_length_a 26.481(9)
_cell_length_b 11.13(1)
_cell_length_c 27.771(9)
_cell_measurement_reflns_used 25
_cell_measurement_temperature 291.2
_cell_measurement_theta_max 12.7
_cell_measurement_theta_min 10.6
_cell_volume 7786(8)
_computing_cell_refinement 'MSC/AFC Diffractometer Control'
_computing_data_collection 'MSC/AFC Diffractometer Control'
_computing_data_reduction 'teXsan for Windows (MSC, 1997)'
_computing_publication_material 'teXsan for Windows (MSC, 1997)'
_computing_structure_refinement 'teXsan for Windows (MSC, 1997)'
_computing_structure_solution
;
'DIRDIF92 PATTY (Beurskens, 1992)
;
_diffrn_ambient_temperature 291.2
_diffrn_measurement_device 'Rigaku AFC5S'
_diffrn_measurement_method \w
_diffrn_orient_matrix_UB_11 -0.01492
_diffrn_orient_matrix_UB_12 0.07154
_diffrn_orient_matrix_UB_13 0.01268
_diffrn_orient_matrix_UB_21 -0.03121
_diffrn_orient_matrix_UB_22 -0.00028
_diffrn_orient_matrix_UB_23 -0.03143
_diffrn_orient_matrix_UB_31 -0.01948
_diffrn_orient_matrix_UB_32 -0.05433
_diffrn_orient_matrix_UB_33 0.01686
_diffrn_radiation_detector 'scintillation counter'
_diffrn_radiation_monochromator graphite
_diffrn_radiation_source 'X-ray tube'
_diffrn_radiation_type 'Mo K\a'
_diffrn_radiation_wavelength 0.7107
_diffrn_reflns_av_R_equivalents 0.04480
_diffrn_reflns_av_sigmaI/netI 0.134
_diffrn_reflns_limit_h_max 34
_diffrn_reflns_limit_h_min 0
_diffrn_reflns_limit_k_max 0
_diffrn_reflns_limit_k_min -14
_diffrn_reflns_limit_l_max 34
_diffrn_reflns_limit_l_min -36
_diffrn_reflns_number 19124
_diffrn_reflns_reduction_process 'Lp corrections applied'
_diffrn_reflns_theta_max 27.49
_diffrn_reflns_theta_min 2.56
_diffrn_standards_decay_% -3.55
_diffrn_standards_interval_count 150
_diffrn_standards_number 3
_exptl_absorpt_coefficient_mu 3.513
_exptl_absorpt_correction_T_max 1.000
_exptl_absorpt_correction_T_min 0.545
_exptl_absorpt_correction_type
;
\y scans (North,Phillips & Matthews, 1968)
;
_exptl_crystal_colour orange
_exptl_crystal_density_diffrn 1.458
_exptl_crystal_density_meas ?
_exptl_crystal_description plate
_exptl_crystal_F_000 3448.00
_exptl_crystal_size_max 0.40
_exptl_crystal_size_mid 0.30
_exptl_crystal_size_min 0.10
_refine_diff_density_max 0.64
_refine_diff_density_min -0.78
_refine_ls_extinction_method none
_refine_ls_goodness_of_fit_all 1.277
_refine_ls_goodness_of_fit_ref 1.280
_refine_ls_hydrogen_treatment noref
_refine_ls_matrix_type full
_refine_ls_number_constraints 0
_refine_ls_number_parameters 910
_refine_ls_number_reflns 8238
_refine_ls_number_restraints 0
_refine_ls_R_factor_all 0.0399
_refine_ls_R_factor_gt 0.0400
_refine_ls_shift/su_max 0.0000
_refine_ls_shift/su_mean 0.0000
_refine_ls_structure_factor_coef F
_refine_ls_weighting_details 'w = 1/[\s^2^(Fo) + 0.00010|Fo|^2^]'
_refine_ls_weighting_scheme sigma
_refine_ls_wR_factor_all 0.0370
_refine_ls_wR_factor_ref 0.0370
_reflns_number_gt 8238
_reflns_number_total 18730
_reflns_threshold_expression I>3.00\s(I)
_cod_data_source_file b001239o.txt
_cod_data_source_block '_6b'
_cod_original_cell_volume 7788(7)
_cod_original_sg_symbol_H-M 'P 21/a     '
_cod_original_formula_sum 'C94 H96 B2 Ir2 O P2 '
_cod_database_code 7009462

loop_
_symmetry_equiv_pos_as_xyz
'   +x,   +y,   +z'
'1/2-x,1/2+y,   -z'
'   -x,   -y,   -z'
'1/2+x,1/2-y,   +z'

loop_
_atom_site_label
_atom_site_fract_x
_atom_site_fract_y
_atom_site_fract_z
_atom_site_U_iso_or_equiv
_atom_site_occupancy
_atom_site_refinement_flags
_atom_site_adp_type
_atom_site_calc_flag
_atom_site_calc_attached_atom
Ir(1) 0.29450(1) 0.14407(2) 0.31918(1) 0.04897(9) 1.000 . Uani d .
Ir(2) 0.20553(1) 0.11387(2) 0.22486(1) 0.04893(9) 1.000 . Uani d .
P(1) 0.34944(8) 0.0216(2) 0.29009(8) 0.0503(6) 1.000 . Uani d .
P(2) 0.26150(8) 0.0182(2) 0.18790(7) 0.0479(6) 1.000 . Uani d .
O(1) 0.2387(2) -0.0001(4) 0.2891(2) 0.050(2) 1.000 . Uani d .
C(1) 0.3129(3) -0.0664(6) 0.2345(3) 0.054(2) 1.000 . Uani d .
C(2) 0.3389(3) 0.2971(7) 0.3618(3) 0.064(3) 1.000 . Uani d .
C(3) 0.3558(4) 0.1910(7) 0.3903(3) 0.067(3) 1.000 . Uani d .
C(4) 0.3116(3) 0.1400(7) 0.4015(3) 0.061(3) 1.000 . Uani d .
C(5) 0.2686(3) 0.2208(7) 0.3842(3) 0.062(3) 1.000 . Uani d .
C(6) 0.2848(3) 0.3162(7) 0.3597(3) 0.064(3) 1.000 . Uani d .
C(7) 0.3740(4) 0.3897(8) 0.3498(4) 0.126(5) 1.000 . Uani d .
C(8) 0.4122(4) 0.1480(9) 0.4103(4) 0.102(4) 1.000 . Uani d .
C(9) 0.3130(4) 0.0305(8) 0.4337(3) 0.096(4) 1.000 . Uani d .
C(10) 0.2181(4) 0.2113(9) 0.3956(4) 0.102(4) 1.000 . Uani d .
C(11) 0.2554(4) 0.4283(7) 0.3382(3) 0.096(4) 1.000 . Uani d .
C(12) 0.1256(3) 0.0713(6) 0.1725(3) 0.059(3) 1.000 . Uani d .
C(13) 0.1479(3) 0.1705(7) 0.1536(3) 0.067(3) 1.000 . Uani d .
C(14) 0.1562(3) 0.2658(7) 0.1889(4) 0.072(3) 1.000 . Uani d .
C(15) 0.1369(3) 0.2297(7) 0.2302(3) 0.066(3) 1.000 . Uani d .
C(16) 0.1181(3) 0.1095(7) 0.2194(3) 0.058(3) 1.000 . Uani d .
C(17) 0.1051(3) -0.0427(8) 0.1461(4) 0.087(3) 1.000 . Uani d .
C(18) 0.1521(3) 0.1816(9) 0.1010(3) 0.092(4) 1.000 . Uani d .
C(19) 0.1735(4) 0.3913(7) 0.1819(4) 0.108(4) 1.000 . Uani d .
C(20) 0.1275(3) 0.3099(9) 0.2688(4) 0.109(4) 1.000 . Uani d .
C(21) 0.0909(3) 0.0372(8) 0.2484(4) 0.093(4) 1.000 . Uani d .
C(22) 0.3792(3) -0.0978(6) 0.3356(3) 0.057(3) 1.000 . Uani d .
C(23) 0.4336(3) -0.1098(7) 0.3590(3) 0.065(3) 1.000 . Uani d .
C(24) 0.4527(4) -0.1989(8) 0.3949(3) 0.084(3) 1.000 . Uani d .
C(25) 0.4178(4) -0.2745(8) 0.4073(3) 0.086(4) 1.000 . Uani d .
C(26) 0.3639(4) -0.2659(7) 0.3846(3) 0.073(3) 1.000 . Uani d .
C(27) 0.3445(3) -0.1752(7) 0.3482(3) 0.065(3) 1.000 . Uani d .
C(28) 0.4018(3) 0.0921(6) 0.2707(3) 0.052(2) 1.000 . Uani d .
C(29) 0.4011(3) 0.2150(7) 0.2639(3) 0.061(3) 1.000 . Uani d .
C(30) 0.4393(4) 0.2741(7) 0.2479(3) 0.074(3) 1.000 . Uani d .
C(31) 0.4785(3) 0.207(1) 0.2387(4) 0.085(4) 1.000 . Uani d .
C(32) 0.4796(3) 0.0828(9) 0.2438(4) 0.082(4) 1.000 . Uani d .
C(33) 0.4407(3) 0.0251(7) 0.2596(3) 0.069(3) 1.000 . Uani d .
C(34) 0.2314(3) -0.0983(6) 0.1416(3) 0.051(2) 1.000 . Uani d .
C(35) 0.2194(3) -0.0793(7) 0.0903(3) 0.066(3) 1.000 . Uani d .
C(36) 0.1935(4) -0.166(1) 0.0564(4) 0.101(4) 1.000 . Uani d .
C(37) 0.1796(4) -0.272(1) 0.0739(5) 0.100(4) 1.000 . Uani d .
C(38) 0.1912(4) -0.2934(7) 0.1250(5) 0.092(4) 1.000 . Uani d .
C(39) 0.2166(3) -0.2064(7) 0.1587(3) 0.064(3) 1.000 . Uani d .
C(40) 0.2981(3) 0.1128(7) 0.1574(3) 0.055(2) 1.000 . Uani d .
C(41) 0.2951(3) 0.2374(7) 0.1606(3) 0.061(3) 1.000 . Uani d .
C(42) 0.3257(4) 0.3105(7) 0.1394(3) 0.073(3) 1.000 . Uani d .
C(43) 0.3576(3) 0.2597(9) 0.1142(4) 0.082(4) 1.000 . Uani d .
C(44) 0.3611(3) 0.1384(9) 0.1115(3) 0.077(3) 1.000 . Uani d .
C(45) 0.3316(3) 0.0639(7) 0.1321(3) 0.063(3) 1.000 . Uani d .
C(46) 0.0891(3) 0.1628(6) -0.1609(3) 0.058(3) 1.000 . Uani d .
C(47) 0.0468(3) 0.1605(7) -0.2055(4) 0.075(3) 1.000 . Uani d .
C(48) 0.0516(4) 0.1511(8) -0.2532(4) 0.093(4) 1.000 . Uani d .
C(49) 0.1011(5) 0.1354(7) -0.2585(3) 0.086(4) 1.000 . Uani d .
C(50) 0.1451(4) 0.1381(7) -0.2157(4) 0.080(3) 1.000 . Uani d .
C(51) 0.1388(3) 0.1505(7) -0.1680(3) 0.065(3) 1.000 . Uani d .
C(52) 0.1335(3) 0.2059(8) -0.0609(3) 0.065(3) 1.000 . Uani d .
C(53) 0.1753(4) 0.1237(8) -0.0439(3) 0.081(3) 1.000 . Uani d .
C(54) 0.2217(4) 0.154(1) -0.0059(4) 0.104(5) 1.000 . Uani d .
C(55) 0.2281(5) 0.265(2) 0.0162(4) 0.117(5) 1.000 . Uani d .
C(56) 0.1876(5) 0.345(1) 0.0024(4) 0.103(4) 1.000 . Uani d .
C(57) 0.1420(3) 0.3175(8) -0.0361(3) 0.077(3) 1.000 . Uani d .
C(58) 0.0344(3) 0.2727(7) -0.1068(3) 0.059(3) 1.000 . Uani d .
C(59) 0.0335(3) 0.3857(7) -0.1305(3) 0.076(3) 1.000 . Uani d .
C(60) 0.0015(4) 0.4816(8) -0.1254(4) 0.089(4) 1.000 . Uani d .
C(61) -0.0325(4) 0.467(1) -0.0978(5) 0.105(5) 1.000 . Uani d .
C(62) -0.0349(4) 0.357(1) -0.0755(5) 0.119(5) 1.000 . Uani d .
C(63) -0.0024(4) 0.2632(8) -0.0798(4) 0.089(4) 1.000 . Uani d .
C(64) 0.0582(3) 0.0381(7) -0.0909(3) 0.060(3) 1.000 . Uani d .
C(65) 0.0329(3) -0.0480(7) -0.1257(3) 0.059(3) 1.000 . Uani d .
C(66) 0.0126(3) -0.1547(7) -0.1123(4) 0.078(3) 1.000 . Uani d .
C(67) 0.0185(4) -0.1804(8) -0.0628(4) 0.090(4) 1.000 . Uani d .
C(68) 0.0450(4) -0.0980(9) -0.0270(4) 0.098(4) 1.000 . Uani d .
C(69) 0.0642(4) 0.0076(8) -0.0411(4) 0.086(4) 1.000 . Uani d .
C(70) 0.8053(3) 0.3493(6) 0.5656(3) 0.053(2) 1.000 . Uani d .
C(71) 0.7722(3) 0.2499(6) 0.5509(3) 0.059(3) 1.000 . Uani d .
C(72) 0.7181(3) 0.2603(7) 0.5258(3) 0.067(3) 1.000 . Uani d .
C(73) 0.6948(3) 0.3727(8) 0.5140(3) 0.069(3) 1.000 . Uani d .
C(74) 0.7268(4) 0.4721(7) 0.5268(3) 0.071(3) 1.000 . Uani d .
C(75) 0.7798(3) 0.4604(7) 0.5515(3) 0.066(3) 1.000 . Uani d .
C(76) 0.9007(3) 0.4576(6) 0.5910(3) 0.052(2) 1.000 . Uani d .
C(77) 0.9042(4) 0.5598(7) 0.6197(4) 0.093(4) 1.000 . Uani d .
C(78) 0.9268(4) 0.6663(8) 0.6107(5) 0.107(5) 1.000 . Uani d .
C(79) 0.9468(4) 0.6745(8) 0.5727(4) 0.093(4) 1.000 . Uani d .
C(80) 0.9462(4) 0.5740(9) 0.5421(4) 0.090(4) 1.000 . Uani d .
C(81) 0.9230(3) 0.4695(7) 0.5523(3) 0.073(3) 1.000 . Uani d .
C(82) 0.8945(3) 0.2146(6) 0.5836(3) 0.060(3) 1.000 . Uani d .
C(83) 0.8885(3) 0.1912(7) 0.5329(4) 0.070(3) 1.000 . Uani d .
C(84) 0.9147(4) 0.0971(8) 0.5172(4) 0.087(4) 1.000 . Uani d .
C(85) 0.9467(4) 0.0218(8) 0.5521(5) 0.102(4) 1.000 . Uani d .
C(86) 0.9511(4) 0.0386(8) 0.6008(5) 0.098(4) 1.000 . Uani d .
C(87) 0.9251(4) 0.1320(7) 0.6168(3) 0.083(3) 1.000 . Uani d .
C(88) 0.8693(3) 0.3322(6) 0.6601(3) 0.059(3) 1.000 . Uani d .
C(89) 0.9175(4) 0.3354(7) 0.6990(4) 0.086(4) 1.000 . Uani d .
C(90) 0.9208(5) 0.3361(9) 0.7508(5) 0.103(4) 1.000 . Uani d .
C(91) 0.8747(6) 0.3321(8) 0.7627(4) 0.100(4) 1.000 . Uani d .
C(92) 0.8272(4) 0.3280(8) 0.7261(4) 0.090(4) 1.000 . Uani d .
C(93) 0.8252(4) 0.3286(7) 0.6757(3) 0.073(3) 1.000 . Uani d .
C(94) 0.2115(4) -0.0368(8) 0.3140(4) 0.105(4) 1.000 . Uani d .
B(1) 0.0786(4) 0.1703(8) -0.1051(4) 0.063(3) 1.000 . Uani d .
B(2) 0.8674(4) 0.3363(7) 0.5998(4) 0.058(3) 1.000 . Uani d .
H(1) 0.2240 -0.0183 0.3519 0.117 1.000 . Uiso c C(94)
H(2) 0.1735 -0.0077 0.3054 0.117 1.000 . Uiso c C(94)
H(3) 0.2057 -0.1265 0.3155 0.117 1.000 . Uiso c C(94)
H(4) 0.3380 -0.1021 0.2189 0.061 1.000 . Uiso c C(1)
H(5) 0.2969 -0.1377 0.2459 0.061 1.000 . Uiso c C(1)
H(6) 0.3971 0.4299 0.3795 0.130 1.000 . Uiso c C(7)
H(7) 0.3975 0.3597 0.3314 0.130 1.000 . Uiso c C(7)
H(8) 0.3539 0.4550 0.3283 0.130 1.000 . Uiso c C(7)
H(9) 0.4173 0.0599 0.4089 0.116 1.000 . Uiso c C(8)
H(10) 0.4366 0.1795 0.3919 0.116 1.000 . Uiso c C(8)
H(11) 0.4307 0.1686 0.4457 0.116 1.000 . Uiso c C(8)
H(12) 0.2769 0.0154 0.4364 0.102 1.000 . Uiso c C(9)
H(13) 0.3230 -0.0412 0.4207 0.102 1.000 . Uiso c C(9)
H(14) 0.3353 0.0407 0.4681 0.102 1.000 . Uiso c C(9)
H(15) 0.2188 0.2345 0.4294 0.112 1.000 . Uiso c C(10)
H(16) 0.1887 0.2575 0.3727 0.112 1.000 . Uiso c C(10)
H(17) 0.2031 0.1273 0.3920 0.112 1.000 . Uiso c C(10)
H(18) 0.2708 0.5002 0.3566 0.106 1.000 . Uiso c C(11)
H(19) 0.2535 0.4425 0.3031 0.106 1.000 . Uiso c C(11)
H(20) 0.2186 0.4267 0.3384 0.106 1.000 . Uiso c C(11)
H(21) 0.0698 -0.0627 0.1456 0.092 1.000 . Uiso c C(17)
H(22) 0.1045 -0.0419 0.1104 0.092 1.000 . Uiso c C(17)
H(23) 0.1274 -0.1119 0.1607 0.092 1.000 . Uiso c C(17)
H(24) 0.1707 0.1141 0.0903 0.103 1.000 . Uiso c C(18)
H(25) 0.1173 0.1834 0.0739 0.103 1.000 . Uiso c C(18)
H(26) 0.1704 0.2530 0.0943 0.103 1.000 . Uiso c C(18)
H(27) 0.2045 0.4168 0.2083 0.115 1.000 . Uiso c C(19)
H(28) 0.1851 0.3988 0.1501 0.115 1.000 . Uiso c C(19)
H(29) 0.1469 0.4515 0.1773 0.115 1.000 . Uiso c C(19)
H(30) 0.1590 0.3215 0.2982 0.112 1.000 . Uiso c C(20)
H(31) 0.1156 0.3899 0.2568 0.112 1.000 . Uiso c C(20)
H(32) 0.1003 0.2793 0.2834 0.112 1.000 . Uiso c C(20)
H(33) 0.0539 0.0595 0.2436 0.097 1.000 . Uiso c C(21)
H(34) 0.0905 -0.0488 0.2429 0.097 1.000 . Uiso c C(21)
H(35) 0.1075 0.0450 0.2862 0.097 1.000 . Uiso c C(21)
H(36) 0.4595 -0.0537 0.3500 0.080 1.000 . Uiso c C(23)
H(37) 0.4910 -0.2102 0.4105 0.095 1.000 . Uiso c C(24)
H(38) 0.4324 -0.3375 0.4342 0.098 1.000 . Uiso c C(25)
H(39) 0.3395 -0.3220 0.3945 0.090 1.000 . Uiso c C(26)
H(40) 0.3060 -0.1674 0.3314 0.075 1.000 . Uiso c C(27)
H(41) 0.3726 0.2635 0.2718 0.075 1.000 . Uiso c C(29)
H(42) 0.4377 0.3624 0.2425 0.084 1.000 . Uiso c C(30)
H(43) 0.5068 0.2473 0.2280 0.101 1.000 . Uiso c C(31)
H(44) 0.5075 0.0351 0.2354 0.092 1.000 . Uiso c C(32)
H(45) 0.4410 -0.0639 0.2629 0.081 1.000 . Uiso c C(33)
H(46) 0.2298 -0.0011 0.0776 0.080 1.000 . Uiso c C(35)
H(47) 0.1841 -0.1523 0.0190 0.111 1.000 . Uiso c C(36)
H(48) 0.1600 -0.3356 0.0497 0.111 1.000 . Uiso c C(37)
H(49) 0.1794 -0.3701 0.1358 0.102 1.000 . Uiso c C(38)
H(50) 0.2251 -0.2218 0.1955 0.074 1.000 . Uiso c C(39)
H(51) 0.2708 0.2748 0.1776 0.076 1.000 . Uiso c C(41)
H(52) 0.3244 0.3996 0.1427 0.081 1.000 . Uiso c C(42)
H(53) 0.3769 0.3127 0.0982 0.097 1.000 . Uiso c C(43)
H(54) 0.3849 0.1039 0.0942 0.094 1.000 . Uiso c C(44)
H(55) 0.3341 -0.0248 0.1293 0.073 1.000 . Uiso c C(45)
H(56) 0.0097 0.1642 -0.2036 0.097 1.000 . Uiso c C(47)
H(57) 0.0199 0.1549 -0.2841 0.105 1.000 . Uiso c C(48)
H(58) 0.1060 0.1212 -0.2927 0.101 1.000 . Uiso c C(49)
H(59) 0.1812 0.1322 -0.2195 0.094 1.000 . Uiso c C(50)
H(60) 0.1719 0.1528 -0.1381 0.079 1.000 . Uiso c C(51)
H(61) 0.1719 0.0415 -0.0604 0.097 1.000 . Uiso c C(53)
H(62) 0.2503 0.0925 0.0052 0.118 1.000 . Uiso c C(54)
H(63) 0.2618 0.2803 0.0415 0.129 1.000 . Uiso c C(55)
H(64) 0.1935 0.4244 0.0207 0.118 1.000 . Uiso c C(56)
H(65) 0.1140 0.3806 -0.0462 0.094 1.000 . Uiso c C(57)
H(66) 0.0575 0.3972 -0.1517 0.089 1.000 . Uiso c C(59)
H(67) 0.0039 0.5599 -0.1418 0.104 1.000 . Uiso c C(60)
H(68) -0.0547 0.5333 -0.0926 0.118 1.000 . Uiso c C(61)
H(69) -0.0609 0.3467 -0.0564 0.131 1.000 . Uiso c C(62)
H(70) -0.0046 0.1865 -0.0612 0.102 1.000 . Uiso c C(63)
H(71) 0.0289 -0.0338 -0.1620 0.067 1.000 . Uiso c C(65)
H(72) -0.0067 -0.2107 -0.1393 0.094 1.000 . Uiso c C(66)
H(73) 0.0052 -0.2577 -0.0527 0.102 1.000 . Uiso c C(67)
H(74) 0.0490 -0.1163 0.0083 0.115 1.000 . Uiso c C(68)
H(75) 0.0824 0.0648 -0.0140 0.105 1.000 . Uiso c C(69)
H(76) 0.7869 0.1683 0.5576 0.071 1.000 . Uiso c C(71)
H(77) 0.6947 0.1872 0.5164 0.080 1.000 . Uiso c C(72)
H(78) 0.6570 0.3808 0.4966 0.078 1.000 . Uiso c C(73)
H(79) 0.7114 0.5530 0.5198 0.083 1.000 . Uiso c C(74)
H(80) 0.8017 0.5349 0.5596 0.078 1.000 . Uiso c C(75)
H(81) 0.8902 0.5568 0.6492 0.105 1.000 . Uiso c C(77)
H(82) 0.9299 0.7369 0.6332 0.119 1.000 . Uiso c C(78)
H(83) 0.9612 0.7524 0.5636 0.111 1.000 . Uiso c C(79)
H(84) 0.9599 0.5803 0.5128 0.100 1.000 . Uiso c C(80)
H(85) 0.9243 0.3964 0.5309 0.081 1.000 . Uiso c C(81)
H(86) 0.8649 0.2451 0.5069 0.082 1.000 . Uiso c C(83)
H(87) 0.9097 0.0858 0.4800 0.098 1.000 . Uiso c C(84)
H(88) 0.9666 -0.0411 0.5422 0.114 1.000 . Uiso c C(85)
H(89) 0.9716 -0.0189 0.6255 0.108 1.000 . Uiso c C(86)
H(90) 0.9306 0.1422 0.6541 0.091 1.000 . Uiso c C(87)
H(91) 0.9510 0.3396 0.6894 0.104 1.000 . Uiso c C(89)
H(92) 0.9573 0.3404 0.7769 0.122 1.000 . Uiso c C(90)
H(93) 0.8785 0.3318 0.7986 0.118 1.000 . Uiso c C(91)
H(94) 0.7936 0.3254 0.7358 0.111 1.000 . Uiso c C(92)
H(95) 0.7890 0.3265 0.6494 0.083 1.000 . Uiso c C(93)

loop_
_atom_site_aniso_label
_atom_site_aniso_U_11
_atom_site_aniso_U_22
_atom_site_aniso_U_33
_atom_site_aniso_U_12
_atom_site_aniso_U_13
_atom_site_aniso_U_23
Ir(1) 0.0597(2) 0.0408(2) 0.0487(2) 0.0007(1) 0.0200(2) -0.0005(1)
Ir(2) 0.0528(2) 0.0418(2) 0.0536(2) 0.0013(1) 0.0185(2) -0.0030(1)
P(1) 0.057(1) 0.044(1) 0.051(1) 0.0043(9) 0.018(1) -0.0002(9)
P(2) 0.054(1) 0.044(1) 0.047(1) -0.0008(9) 0.019(1) -0.0017(9)
O(1) 0.059(4) 0.052(3) 0.039(3) 0.005(3) 0.013(3) -0.004(2)
C(1) 0.062(5) 0.049(4) 0.051(5) 0.002(4) 0.015(4) -0.009(4)
C(2) 0.087(7) 0.065(5) 0.044(5) -0.018(5) 0.027(5) -0.019(4)
C(3) 0.080(7) 0.057(5) 0.055(6) 0.008(5) 0.009(5) -0.018(4)
C(4) 0.082(6) 0.055(5) 0.042(5) -0.002(5) 0.014(4) -0.006(4)
C(5) 0.082(6) 0.058(5) 0.057(6) -0.000(5) 0.034(5) -0.008(4)
C(6) 0.081(6) 0.057(5) 0.051(5) 0.008(5) 0.016(5) -0.010(4)
C(7) 0.17(1) 0.081(7) 0.15(1) -0.064(7) 0.085(9) -0.051(7)
C(8) 0.082(7) 0.109(8) 0.102(8) 0.004(6) 0.007(6) -0.046(6)
C(9) 0.17(1) 0.069(6) 0.048(6) -0.002(6) 0.025(6) 0.005(5)
C(10) 0.098(8) 0.119(8) 0.109(9) 0.012(6) 0.063(7) -0.020(7)
C(11) 0.139(9) 0.052(5) 0.086(7) 0.023(5) 0.016(7) -0.008(5)
C(12) 0.043(5) 0.052(5) 0.072(6) 0.006(4) 0.002(4) -0.014(4)
C(13) 0.062(6) 0.062(6) 0.077(7) 0.006(4) 0.019(5) 0.004(5)
C(14) 0.056(6) 0.042(5) 0.101(8) 0.010(4) -0.002(5) 0.007(5)
C(15) 0.057(5) 0.062(5) 0.075(7) 0.008(4) 0.016(5) -0.014(5)
C(16) 0.054(5) 0.064(5) 0.055(5) 0.007(4) 0.015(4) 0.003(4)
C(17) 0.055(6) 0.082(6) 0.117(8) -0.011(5) 0.018(5) -0.037(6)
C(18) 0.085(7) 0.125(8) 0.063(6) 0.020(6) 0.021(5) 0.025(6)
C(19) 0.102(7) 0.046(5) 0.16(1) 0.011(5) 0.020(7) 0.028(6)
C(20) 0.075(7) 0.113(8) 0.129(9) 0.015(6) 0.017(6) -0.071(7)
C(21) 0.073(7) 0.112(8) 0.101(8) -0.008(6) 0.040(6) 0.001(6)
C(22) 0.069(6) 0.048(5) 0.055(5) 0.004(4) 0.018(4) -0.004(4)
C(23) 0.073(6) 0.057(5) 0.060(6) 0.004(5) 0.014(5) -0.008(4)
C(24) 0.097(8) 0.068(6) 0.070(7) 0.022(6) 0.002(6) 0.001(5)
C(25) 0.122(9) 0.056(6) 0.061(7) 0.017(6) -0.003(6) 0.002(5)
C(26) 0.105(8) 0.053(5) 0.062(6) 0.003(5) 0.028(6) 0.006(4)
C(27) 0.086(6) 0.053(5) 0.054(5) 0.012(4) 0.016(5) -0.003(4)
C(28) 0.049(5) 0.060(5) 0.049(5) -0.004(4) 0.019(4) -0.004(4)
C(29) 0.058(5) 0.053(5) 0.072(6) -0.007(4) 0.020(5) 0.003(4)
C(30) 0.078(7) 0.061(5) 0.083(7) -0.017(5) 0.025(6) 0.003(5)
C(31) 0.053(6) 0.110(8) 0.092(8) -0.021(6) 0.022(5) 0.005(6)
C(32) 0.062(6) 0.099(8) 0.089(8) 0.010(6) 0.029(5) -0.007(6)
C(33) 0.056(6) 0.082(6) 0.069(6) 0.004(5) 0.021(5) 0.010(5)
C(34) 0.048(4) 0.046(4) 0.064(5) 0.004(4) 0.025(4) -0.011(4)
C(35) 0.070(6) 0.072(6) 0.060(6) -0.010(4) 0.025(5) -0.005(5)
C(36) 0.093(8) 0.14(1) 0.076(7) -0.033(7) 0.042(6) -0.052(7)
C(37) 0.084(7) 0.106(9) 0.12(1) -0.034(6) 0.049(7) -0.063(8)
C(38) 0.112(8) 0.050(5) 0.14(1) -0.015(5) 0.076(8) -0.023(6)
C(39) 0.064(5) 0.051(5) 0.081(7) -0.010(4) 0.026(5) -0.005(5)
C(40) 0.053(5) 0.062(5) 0.047(5) -0.012(4) 0.012(4) 0.003(4)
C(41) 0.072(6) 0.053(5) 0.056(6) -0.019(4) 0.016(5) -0.006(4)
C(42) 0.088(7) 0.059(5) 0.061(6) -0.014(5) 0.007(5) 0.010(5)
C(43) 0.065(6) 0.082(7) 0.088(8) -0.027(5) 0.006(5) 0.015(6)
C(44) 0.050(5) 0.105(7) 0.083(7) 0.005(5) 0.030(5) 0.031(6)
C(45) 0.042(5) 0.073(5) 0.074(6) -0.002(4) 0.018(4) 0.010(5)
C(46) 0.063(5) 0.049(5) 0.059(6) -0.002(4) 0.016(5) 0.008(4)
C(47) 0.083(7) 0.073(6) 0.065(6) 0.003(5) 0.014(6) 0.003(5)
C(48) 0.122(9) 0.074(7) 0.071(8) 0.014(6) 0.014(7) 0.011(6)
C(49) 0.14(1) 0.049(5) 0.058(6) 0.002(6) 0.022(7) -0.003(5)
C(50) 0.095(7) 0.066(6) 0.100(8) -0.001(5) 0.060(7) 0.007(6)
C(51) 0.071(6) 0.059(5) 0.067(6) 0.001(4) 0.023(5) 0.012(5)
C(52) 0.061(6) 0.080(6) 0.053(6) -0.014(5) 0.015(5) 0.016(5)
C(53) 0.072(6) 0.105(7) 0.067(6) 0.016(6) 0.022(5) 0.032(6)
C(54) 0.071(7) 0.18(1) 0.055(7) 0.006(8) 0.014(6) 0.041(8)
C(55) 0.071(8) 0.22(2) 0.055(8) -0.05(1) 0.013(6) 0.009(9)
C(56) 0.098(9) 0.13(1) 0.073(8) -0.033(8) 0.020(7) -0.009(7)
C(57) 0.077(7) 0.085(7) 0.060(6) -0.024(5) 0.008(5) 0.003(5)
C(58) 0.059(5) 0.059(5) 0.053(6) -0.008(4) 0.011(4) -0.000(4)
C(59) 0.086(6) 0.057(5) 0.077(7) 0.009(5) 0.014(5) 0.006(5)
C(60) 0.121(9) 0.058(6) 0.074(7) 0.008(6) 0.011(6) 0.002(5)
C(61) 0.085(8) 0.098(9) 0.12(1) 0.024(7) 0.016(7) -0.013(8)
C(62) 0.096(8) 0.106(9) 0.18(1) 0.001(7) 0.081(9) -0.001(9)
C(63) 0.085(7) 0.075(6) 0.116(9) 0.000(5) 0.044(7) 0.004(6)
C(64) 0.063(6) 0.054(5) 0.069(6) 0.001(4) 0.028(5) 0.001(4)
C(65) 0.052(5) 0.054(5) 0.072(6) 0.008(4) 0.021(5) 0.003(4)
C(66) 0.066(6) 0.051(5) 0.115(9) 0.003(4) 0.027(6) -0.000(5)
C(67) 0.094(8) 0.073(7) 0.113(9) -0.003(6) 0.050(7) 0.023(6)
C(68) 0.120(9) 0.095(8) 0.090(8) -0.019(7) 0.048(7) 0.012(6)
C(69) 0.116(8) 0.065(6) 0.082(7) -0.018(5) 0.038(6) 0.008(5)
C(70) 0.067(5) 0.049(4) 0.041(5) 0.005(4) 0.016(4) 0.004(4)
C(71) 0.066(6) 0.040(4) 0.068(6) 0.001(4) 0.017(5) 0.000(4)
C(72) 0.068(6) 0.063(5) 0.068(6) -0.010(5) 0.019(5) 0.007(5)
C(73) 0.052(5) 0.090(7) 0.065(6) 0.022(5) 0.018(4) 0.015(5)
C(74) 0.079(7) 0.052(5) 0.086(7) 0.016(5) 0.030(6) 0.011(5)
C(75) 0.071(6) 0.050(5) 0.067(6) 0.004(4) 0.007(5) 0.004(4)
C(76) 0.060(5) 0.041(4) 0.050(5) 0.007(4) 0.009(4) -0.002(4)
C(77) 0.126(8) 0.054(5) 0.121(9) -0.020(6) 0.069(7) -0.024(6)
C(78) 0.118(9) 0.046(6) 0.16(1) -0.019(6) 0.050(9) -0.023(6)
C(79) 0.096(8) 0.064(7) 0.12(1) -0.012(6) 0.035(7) 0.017(6)
C(80) 0.108(8) 0.080(7) 0.085(8) -0.019(6) 0.037(6) 0.004(6)
C(81) 0.088(7) 0.062(6) 0.060(6) -0.016(5) 0.009(5) 0.001(5)
C(82) 0.051(5) 0.048(5) 0.073(6) -0.009(4) 0.008(5) 0.001(4)
C(83) 0.074(6) 0.045(5) 0.090(7) 0.001(4) 0.022(5) -0.001(5)
C(84) 0.100(8) 0.049(5) 0.126(9) -0.016(5) 0.057(7) -0.024(6)
C(85) 0.108(9) 0.049(6) 0.16(1) 0.018(6) 0.050(9) -0.014(7)
C(86) 0.108(8) 0.052(6) 0.13(1) 0.027(5) 0.027(8) 0.001(6)
C(87) 0.096(7) 0.051(5) 0.092(7) 0.013(5) 0.013(6) -0.004(5)
C(88) 0.063(6) 0.047(5) 0.052(5) 0.011(4) -0.002(5) -0.011(4)
C(89) 0.099(8) 0.064(6) 0.082(8) 0.005(5) 0.007(6) -0.011(5)
C(90) 0.12(1) 0.067(6) 0.086(9) 0.018(7) -0.019(8) -0.019(6)
C(91) 0.17(1) 0.055(6) 0.056(7) 0.017(8) 0.009(8) 0.011(5)
C(92) 0.129(9) 0.067(6) 0.077(8) 0.006(6) 0.037(7) 0.006(6)
C(93) 0.098(7) 0.051(5) 0.070(7) 0.007(5) 0.025(6) 0.005(5)
C(94) 0.106(9) 0.061(6) 0.12(1) 0.001(6) -0.011(7) -0.015(6)
B(1) 0.063(6) 0.069(6) 0.058(7) 0.002(5) 0.018(5) 0.005(5)
B(2) 0.065(6) 0.041(5) 0.063(7) 0.006(4) 0.015(5) -0.004(4)

loop_
_atom_type_symbol
_atom_type_oxidation_number
_atom_type_number_in_cell
_atom_type_scat_dispersion_real
_atom_type_scat_dispersion_imag
_atom_type_scat_source
C 0 376 0.002 0.002
;International Tables for Crystallography
(1992, Vol. C, Table 6.1.1.2)
;
H 0 384 0.000 0.000
;International Tables for Crystallography
(1992, Vol. C, Table 6.1.1.2)
;
B 0 8 0.000 0.001
;International Tables for Crystallography
(1992, Vol. C, Table 6.1.1.2)
;
O 0 4 0.008 0.006
;International Tables for Crystallography
(1992, Vol. C, Table 6.1.1.2)
;
P 0 8 0.090 0.095
;International Tables for Crystallography
(1992, Vol. C, Table 6.1.1.2)
;
Ir 0 8 -2.066 7.990
;International Tables for Crystallography
(1992, Vol. C, Tables 4.2.6.8 and 6.1.1.1)
;

loop_
_geom_angle_atom_site_label_1
_geom_angle_atom_site_label_2
_geom_angle_atom_site_label_3
_geom_angle
_geom_angle_site_symmetry_1
_geom_angle_site_symmetry_2
_geom_angle_site_symmetry_3
_geom_angle_publ_flag
Ir(2) Ir(1) P(1) 92.22(6) . . . yes
Ir(2) Ir(1) O(1) 46.4(1) . . . yes
Ir(2) Ir(1) C(2) 135.6(3) . . . yes
Ir(2) Ir(1) C(3) 172.0(2) . . . yes
Ir(2) Ir(1) C(4) 140.8(3) . . . yes
Ir(2) Ir(1) C(5) 113.0(2) . . . yes
Ir(2) Ir(1) C(6) 110.7(2) . . . yes
P(1) Ir(1) O(1) 81.7(2) . . . yes
P(1) Ir(1) C(2) 110.8(3) . . . yes
P(1) Ir(1) C(3) 94.8(2) . . . yes
P(1) Ir(1) C(4) 113.7(3) . . . yes
P(1) Ir(1) C(5) 150.5(3) . . . yes
P(1) Ir(1) C(6) 148.0(3) . . . yes
O(1) Ir(1) C(2) 165.9(3) . . . yes
O(1) Ir(1) C(3) 138.5(3) . . . yes
O(1) Ir(1) C(4) 106.5(3) . . . yes
O(1) Ir(1) C(5) 104.3(3) . . . yes
O(1) Ir(1) C(6) 130.3(3) . . . yes
C(2) Ir(1) C(3) 37.6(3) . . . yes
C(2) Ir(1) C(4) 63.2(3) . . . yes
C(2) Ir(1) C(5) 61.7(3) . . . yes
C(2) Ir(1) C(6) 37.3(3) . . . yes
C(3) Ir(1) C(4) 37.7(3) . . . yes
C(3) Ir(1) C(5) 61.3(3) . . . yes
C(3) Ir(1) C(6) 61.4(3) . . . yes
C(4) Ir(1) C(5) 36.8(3) . . . yes
C(4) Ir(1) C(6) 61.3(3) . . . yes
C(5) Ir(1) C(6) 35.6(3) . . . yes
Ir(1) Ir(2) P(2) 90.06(6) . . . yes
Ir(1) Ir(2) O(1) 47.1(2) . . . yes
Ir(1) Ir(2) C(12) 160.9(3) . . . yes
Ir(1) Ir(2) C(13) 156.0(2) . . . yes
Ir(1) Ir(2) C(14) 121.3(3) . . . yes
Ir(1) Ir(2) C(15) 108.3(2) . . . yes
Ir(1) Ir(2) C(16) 125.4(2) . . . yes
P(2) Ir(2) O(1) 86.7(2) . . . yes
P(2) Ir(2) C(12) 102.9(2) . . . yes
P(2) Ir(2) C(13) 95.5(3) . . . yes
P(2) Ir(2) C(14) 122.0(3) . . . yes
P(2) Ir(2) C(15) 158.1(3) . . . yes
P(2) Ir(2) C(16) 137.8(2) . . . yes
O(1) Ir(2) C(12) 118.8(3) . . . yes
O(1) Ir(2) C(13) 156.4(3) . . . yes
O(1) Ir(2) C(14) 150.9(3) . . . yes
O(1) Ir(2) C(15) 114.4(3) . . . yes
O(1) Ir(2) C(16) 101.0(3) . . . yes
C(12) Ir(2) C(13) 37.8(3) . . . yes
C(12) Ir(2) C(14) 63.2(3) . . . yes
C(12) Ir(2) C(15) 62.8(3) . . . yes
C(12) Ir(2) C(16) 37.4(3) . . . yes
C(13) Ir(2) C(14) 37.8(3) . . . yes
C(13) Ir(2) C(15) 63.0(3) . . . yes
C(13) Ir(2) C(16) 62.2(3) . . . yes
C(14) Ir(2) C(15) 37.9(3) . . . yes
C(14) Ir(2) C(16) 62.1(3) . . . yes
C(15) Ir(2) C(16) 36.6(3) . . . yes
Ir(1) P(1) C(1) 112.6(3) . . . yes
Ir(1) P(1) C(22) 111.7(3) . . . yes
Ir(1) P(1) C(28) 118.0(3) . . . yes
C(1) P(1) C(22) 101.3(4) . . . yes
C(1) P(1) C(28) 103.6(4) . . . yes
C(22) P(1) C(28) 108.2(4) . . . yes
Ir(2) P(2) C(1) 111.3(3) . . . yes
Ir(2) P(2) C(34) 116.1(2) . . . yes
Ir(2) P(2) C(40) 116.7(3) . . . yes
C(1) P(2) C(34) 101.6(4) . . . yes
C(1) P(2) C(40) 104.0(4) . . . yes
C(34) P(2) C(40) 105.4(4) . . . yes
Ir(1) O(1) Ir(2) 86.5(2) . . . yes
Ir(1) O(1) C(94) 118.9(7) . . . yes
Ir(2) O(1) C(94) 120.7(7) . . . yes
P(1) C(1) P(2) 114.0(4) . . . yes
P(1) C(1) H(4) 109.5 . . . no
P(1) C(1) H(5) 108.9 . . . no
P(2) C(1) H(4) 110.7 . . . no
P(2) C(1) H(5) 109.9 . . . no
H(4) C(1) H(5) 103.3 . . . no
Ir(1) C(2) C(3) 71.3(5) . . . yes
Ir(1) C(2) C(6) 74.4(5) . . . yes
Ir(1) C(2) C(7) 132.9(6) . . . yes
C(3) C(2) C(6) 106.6(8) . . . yes
C(3) C(2) C(7) 126(1) . . . yes
C(6) C(2) C(7) 125(1) . . . yes
Ir(1) C(3) C(2) 71.2(5) . . . yes
Ir(1) C(3) C(4) 70.8(5) . . . yes
Ir(1) C(3) C(8) 129.1(6) . . . yes
C(2) C(3) C(4) 108.4(8) . . . yes
C(2) C(3) C(8) 125(1) . . . yes
C(4) C(3) C(8) 126(1) . . . yes
Ir(1) C(4) C(3) 71.5(5) . . . yes
Ir(1) C(4) C(5) 75.3(5) . . . yes
Ir(1) C(4) C(9) 126.6(6) . . . yes
C(3) C(4) C(5) 107.7(8) . . . yes
C(3) C(4) C(9) 125.7(9) . . . yes
C(5) C(4) C(9) 125.9(9) . . . yes
Ir(1) C(5) C(4) 67.9(5) . . . yes
Ir(1) C(5) C(6) 71.8(5) . . . yes
Ir(1) C(5) C(10) 131.2(7) . . . yes
C(4) C(5) C(6) 108.2(8) . . . yes
C(4) C(5) C(10) 124.9(9) . . . yes
C(6) C(5) C(10) 126.6(9) . . . yes
Ir(1) C(6) C(2) 68.3(5) . . . yes
Ir(1) C(6) C(5) 72.5(5) . . . yes
Ir(1) C(6) C(11) 129.0(6) . . . yes
C(2) C(6) C(5) 108.7(8) . . . yes
C(2) C(6) C(11) 122.0(9) . . . yes
C(5) C(6) C(11) 129.0(9) . . . yes
C(2) C(7) H(6) 113.5 . . . no
C(2) C(7) H(7) 114.9 . . . no
C(2) C(7) H(8) 112.7 . . . no
H(6) C(7) H(7) 105.5 . . . no
H(6) C(7) H(8) 104.8 . . . no
H(7) C(7) H(8) 104.4 . . . no
C(3) C(8) H(9) 115.5 . . . no
C(3) C(8) H(10) 115.1 . . . no
C(3) C(8) H(11) 115.3 . . . no
H(9) C(8) H(10) 102.3 . . . no
H(9) C(8) H(11) 103.7 . . . no
H(10) C(8) H(11) 103.2 . . . no
C(4) C(9) H(12) 109.5 . . . no
C(4) C(9) H(13) 114.4 . . . no
C(4) C(9) H(14) 112.9 . . . no
H(12) C(9) H(13) 106.0 . . . no
H(12) C(9) H(14) 104.8 . . . no
H(13) C(9) H(14) 108.6 . . . no
C(5) C(10) H(15) 116.3 . . . no
C(5) C(10) H(16) 114.3 . . . no
C(5) C(10) H(17) 113.7 . . . no
H(15) C(10) H(16) 105.2 . . . no
H(15) C(10) H(17) 103.4 . . . no
H(16) C(10) H(17) 102.3 . . . no
C(6) C(11) H(18) 113.3 . . . no
C(6) C(11) H(19) 113.3 . . . no
C(6) C(11) H(20) 112.3 . . . no
H(18) C(11) H(19) 106.1 . . . no
H(18) C(11) H(20) 105.7 . . . no
H(19) C(11) H(20) 105.5 . . . no
Ir(2) C(12) C(13) 69.8(5) . . . yes
Ir(2) C(12) C(16) 73.3(5) . . . yes
Ir(2) C(12) C(17) 129.6(6) . . . yes
C(13) C(12) C(16) 107.0(8) . . . yes
C(13) C(12) C(17) 127.7(9) . . . yes
C(16) C(12) C(17) 124.6(9) . . . yes
Ir(2) C(13) C(12) 72.4(5) . . . yes
Ir(2) C(13) C(14) 71.0(5) . . . yes
Ir(2) C(13) C(18) 131.5(6) . . . yes
C(12) C(13) C(14) 108.6(8) . . . yes
C(12) C(13) C(18) 125.6(9) . . . yes
C(14) C(13) C(18) 124.8(9) . . . yes
Ir(2) C(14) C(13) 71.3(5) . . . yes
Ir(2) C(14) C(15) 74.3(5) . . . yes
Ir(2) C(14) C(19) 128.0(6) . . . yes
C(13) C(14) C(15) 108.9(8) . . . yes
C(13) C(14) C(19) 127(1) . . . yes
C(15) C(14) C(19) 124(1) . . . yes
Ir(2) C(15) C(14) 67.8(5) . . . yes
Ir(2) C(15) C(16) 71.9(5) . . . yes
Ir(2) C(15) C(20) 135.3(7) . . . yes
C(14) C(15) C(16) 106.3(8) . . . yes
C(14) C(15) C(20) 126.0(9) . . . yes
C(16) C(15) C(20) 126(1) . . . yes
Ir(2) C(16) C(12) 69.2(5) . . . yes
Ir(2) C(16) C(15) 71.5(5) . . . yes
Ir(2) C(16) C(21) 129.4(6) . . . yes
C(12) C(16) C(15) 109.2(8) . . . yes
C(12) C(16) C(21) 124.0(9) . . . yes
C(15) C(16) C(21) 126.6(9) . . . yes
C(12) C(17) H(21) 114.4 . . . no
C(12) C(17) H(22) 112.3 . . . no
C(12) C(17) H(23) 112.7 . . . no
H(21) C(17) H(22) 105.9 . . . no
H(21) C(17) H(23) 106.5 . . . no
H(22) C(17) H(23) 104.3 . . . no
C(13) C(18) H(24) 114.9 . . . no
C(13) C(18) H(25) 114.0 . . . no
C(13) C(18) H(26) 116.0 . . . no
H(24) C(18) H(25) 102.7 . . . no
H(24) C(18) H(26) 103.9 . . . no
H(25) C(18) H(26) 103.8 . . . no
C(14) C(19) H(27) 113.6 . . . no
C(14) C(19) H(28) 111.9 . . . no
C(14) C(19) H(29) 115.4 . . . no
H(27) C(19) H(28) 102.8 . . . no
H(27) C(19) H(29) 108.5 . . . no
H(28) C(19) H(29) 103.4 . . . no
C(15) C(20) H(30) 113.2 . . . no
C(15) C(20) H(31) 114.6 . . . no
C(15) C(20) H(32) 113.5 . . . no
H(30) C(20) H(31) 105.5 . . . no
H(30) C(20) H(32) 104.1 . . . no
H(31) C(20) H(32) 104.9 . . . no
C(16) C(21) H(33) 115.2 . . . no
C(16) C(21) H(34) 115.9 . . . no
C(16) C(21) H(35) 113.1 . . . no
H(33) C(21) H(34) 105.5 . . . no
H(33) C(21) H(35) 102.5 . . . no
H(34) C(21) H(35) 103.2 . . . no
P(1) C(22) C(23) 123.6(7) . . . yes
P(1) C(22) C(27) 116.6(7) . . . yes
C(23) C(22) C(27) 119.7(8) . . . yes
C(22) C(23) C(24) 120.1(9) . . . yes
C(22) C(23) H(36) 120.5 . . . no
C(24) C(23) H(36) 119.5 . . . no
C(23) C(24) C(25) 120(1) . . . yes
C(23) C(24) H(37) 120.6 . . . no
C(25) C(24) H(37) 119.7 . . . no
C(24) C(25) C(26) 122(1) . . . yes
C(24) C(25) H(38) 118.6 . . . no
C(26) C(25) H(38) 119.6 . . . no
C(25) C(26) C(27) 118.5(9) . . . yes
C(25) C(26) H(39) 120.0 . . . no
C(27) C(26) H(39) 121.5 . . . no
C(22) C(27) C(26) 120.3(9) . . . yes
C(22) C(27) H(40) 119.7 . . . no
C(26) C(27) H(40) 120.0 . . . no
P(1) C(28) C(29) 119.4(7) . . . yes
P(1) C(28) C(33) 121.6(7) . . . yes
C(29) C(28) C(33) 118.9(8) . . . yes
C(28) C(29) C(30) 122.2(8) . . . yes
C(28) C(29) H(41) 118.8 . . . no
C(30) C(29) H(41) 119.0 . . . no
C(29) C(30) C(31) 117.9(9) . . . yes
C(29) C(30) H(42) 120.9 . . . no
C(31) C(30) H(42) 121.1 . . . no
C(30) C(31) C(32) 121.4(9) . . . yes
C(30) C(31) H(43) 119.3 . . . no
C(32) C(31) H(43) 119.3 . . . no
C(31) C(32) C(33) 119.7(9) . . . yes
C(31) C(32) H(44) 120.1 . . . no
C(33) C(32) H(44) 120.2 . . . no
C(28) C(33) C(32) 119.8(9) . . . yes
C(28) C(33) H(45) 120.1 . . . no
C(32) C(33) H(45) 120.1 . . . no
P(2) C(34) C(35) 122.0(7) . . . yes
P(2) C(34) C(39) 118.8(7) . . . yes
C(35) C(34) C(39) 119.0(8) . . . yes
C(34) C(35) C(36) 120.6(9) . . . yes
C(34) C(35) H(46) 119.6 . . . no
C(36) C(35) H(46) 119.8 . . . no
C(35) C(36) C(37) 120(1) . . . yes
C(35) C(36) H(47) 121.4 . . . no
C(37) C(36) H(47) 119.0 . . . no
C(36) C(37) C(38) 121(1) . . . yes
C(36) C(37) H(48) 120.9 . . . no
C(38) C(37) H(48) 118.2 . . . no
C(37) C(38) C(39) 119(1) . . . yes
C(37) C(38) H(49) 118.2 . . . no
C(39) C(38) H(49) 122.7 . . . no
C(34) C(39) C(38) 120.6(9) . . . yes
C(34) C(39) H(50) 120.2 . . . no
C(38) C(39) H(50) 119.2 . . . no
P(2) C(40) C(41) 120.1(7) . . . yes
P(2) C(40) C(45) 121.5(7) . . . yes
C(41) C(40) C(45) 118.4(8) . . . yes
C(40) C(41) C(42) 120.0(9) . . . yes
C(40) C(41) H(51) 120.1 . . . no
C(42) C(41) H(51) 119.9 . . . no
C(41) C(42) C(43) 120.1(9) . . . yes
C(41) C(42) H(52) 119.8 . . . no
C(43) C(42) H(52) 120.0 . . . no
C(42) C(43) C(44) 120.0(9) . . . yes
C(42) C(43) H(53) 118.4 . . . no
C(44) C(43) H(53) 121.6 . . . no
C(43) C(44) C(45) 121.3(9) . . . yes
C(43) C(44) H(54) 118.7 . . . no
C(45) C(44) H(54) 120.0 . . . no
C(40) C(45) C(44) 120.1(9) . . . yes
C(40) C(45) H(55) 119.5 . . . no
C(44) C(45) H(55) 120.4 . . . no
C(47) C(46) C(51) 114.1(8) . . . no
C(47) C(46) B(1) 120.7(8) . . . no
C(51) C(46) B(1) 125.0(8) . . . no
C(46) C(47) C(48) 125(1) . . . no
C(46) C(47) H(56) 119.2 . . . no
C(48) C(47) H(56) 115.9 . . . no
C(47) C(48) C(49) 119(1) . . . no
C(47) C(48) H(57) 121.6 . . . no
C(49) C(48) H(57) 119.4 . . . no
C(48) C(49) C(50) 119(1) . . . no
C(48) C(49) H(58) 121.6 . . . no
C(50) C(49) H(58) 119.5 . . . no
C(49) C(50) C(51) 120.3(9) . . . no
C(49) C(50) H(59) 119.3 . . . no
C(51) C(50) H(59) 120.4 . . . no
C(46) C(51) C(50) 122.5(9) . . . no
C(46) C(51) H(60) 120.0 . . . no
C(50) C(51) H(60) 117.5 . . . no
C(53) C(52) C(57) 115.0(9) . . . no
C(53) C(52) B(1) 121.4(9) . . . no
C(57) C(52) B(1) 123.6(9) . . . no
C(52) C(53) C(54) 121(1) . . . no
C(52) C(53) H(61) 119.0 . . . no
C(54) C(53) H(61) 119.7 . . . no
C(53) C(54) C(55) 121(1) . . . no
C(53) C(54) H(62) 118.6 . . . no
C(55) C(54) H(62) 120.3 . . . no
C(54) C(55) C(56) 119(1) . . . no
C(54) C(55) H(63) 116.1 . . . no
C(56) C(55) H(63) 124.7 . . . no
C(55) C(56) C(57) 120(1) . . . no
C(55) C(56) H(64) 116.4 . . . no
C(57) C(56) H(64) 123.3 . . . no
C(52) C(57) C(56) 123(1) . . . no
C(52) C(57) H(65) 119.6 . . . no
C(56) C(57) H(65) 117.3 . . . no
C(59) C(58) C(63) 113.6(9) . . . no
C(59) C(58) B(1) 123.1(8) . . . no
C(63) C(58) B(1) 122.9(8) . . . no
C(58) C(59) C(60) 123.7(9) . . . no
C(58) C(59) H(66) 117.7 . . . no
C(60) C(59) H(66) 118.6 . . . no
C(59) C(60) C(61) 119(1) . . . no
C(59) C(60) H(67) 119.7 . . . no
C(61) C(60) H(67) 120.9 . . . no
C(60) C(61) C(62) 119(1) . . . no
C(60) C(61) H(68) 121.3 . . . no
C(62) C(61) H(68) 119.3 . . . no
C(61) C(62) C(63) 121(1) . . . no
C(61) C(62) H(69) 118.5 . . . no
C(63) C(62) H(69) 120.5 . . . no
C(58) C(63) C(62) 123(1) . . . no
C(58) C(63) H(70) 119.7 . . . no
C(62) C(63) H(70) 117.5 . . . no
C(65) C(64) C(69) 114.3(8) . . . no
C(65) C(64) B(1) 125.0(9) . . . no
C(69) C(64) B(1) 120.7(8) . . . no
C(64) C(65) C(66) 123.1(9) . . . no
C(64) C(65) H(71) 118.5 . . . no
C(66) C(65) H(71) 118.4 . . . no
C(65) C(66) C(67) 121(1) . . . no
C(65) C(66) H(72) 119.1 . . . no
C(67) C(66) H(72) 120.2 . . . no
C(66) C(67) C(68) 118(1) . . . no
C(66) C(67) H(73) 121.3 . . . no
C(68) C(67) H(73) 121.1 . . . no
C(67) C(68) C(69) 121(1) . . . no
C(67) C(68) H(74) 117.4 . . . no
C(69) C(68) H(74) 121.8 . . . no
C(64) C(69) C(68) 123(1) . . . no
C(64) C(69) H(75) 118.8 . . . no
C(68) C(69) H(75) 117.7 . . . no
C(71) C(70) C(75) 114.3(8) . . . no
C(71) C(70) B(2) 122.1(7) . . . no
C(75) C(70) B(2) 123.5(7) . . . no
C(70) C(71) C(72) 122.6(8) . . . no
C(70) C(71) H(76) 120.1 . . . no
C(72) C(71) H(76) 117.3 . . . no
C(71) C(72) C(73) 120.5(8) . . . no
C(71) C(72) H(77) 121.2 . . . no
C(73) C(72) H(77) 118.3 . . . no
C(72) C(73) C(74) 118.1(8) . . . no
C(72) C(73) H(78) 121.0 . . . no
C(74) C(73) H(78) 120.9 . . . no
C(73) C(74) C(75) 120.7(8) . . . no
C(73) C(74) H(79) 120.1 . . . no
C(75) C(74) H(79) 119.1 . . . no
C(70) C(75) C(74) 123.7(8) . . . no
C(70) C(75) H(80) 118.3 . . . no
C(74) C(75) H(80) 118.0 . . . no
C(77) C(76) C(81) 113.7(8) . . . no
C(77) C(76) B(2) 121.9(8) . . . no
C(81) C(76) B(2) 124.2(8) . . . no
C(76) C(77) C(78) 124(1) . . . no
C(76) C(77) H(81) 118.2 . . . no
C(78) C(77) H(81) 117.8 . . . no
C(77) C(78) C(79) 120(1) . . . no
C(77) C(78) H(82) 121.3 . . . no
C(79) C(78) H(82) 118.2 . . . no
C(78) C(79) C(80) 120(1) . . . no
C(78) C(79) H(83) 122.3 . . . no
C(80) C(79) H(83) 117.9 . . . no
C(79) C(80) C(81) 118(1) . . . no
C(79) C(80) H(84) 120.1 . . . no
C(81) C(80) H(84) 121.8 . . . no
C(76) C(81) C(80) 124.3(9) . . . no
C(76) C(81) H(85) 118.7 . . . no
C(80) C(81) H(85) 117.0 . . . no
C(83) C(82) C(87) 114.4(9) . . . no
C(83) C(82) B(2) 120.2(8) . . . no
C(87) C(82) B(2) 125.3(9) . . . no
C(82) C(83) C(84) 123.0(9) . . . no
C(82) C(83) H(86) 118.1 . . . no
C(84) C(83) H(86) 118.9 . . . no
C(83) C(84) C(85) 120(1) . . . no
C(83) C(84) H(87) 119.6 . . . no
C(85) C(84) H(87) 120.6 . . . no
C(84) C(85) C(86) 118(1) . . . no
C(84) C(85) H(88) 121.2 . . . no
C(86) C(85) H(88) 120.4 . . . no
C(85) C(86) C(87) 122(1) . . . no
C(85) C(86) H(89) 118.5 . . . no
C(87) C(86) H(89) 119.4 . . . no
C(82) C(87) C(86) 122(1) . . . no
C(82) C(87) H(90) 119.0 . . . no
C(86) C(87) H(90) 118.9 . . . no
C(89) C(88) C(93) 115.1(9) . . . no
C(89) C(88) B(2) 121.1(9) . . . no
C(93) C(88) B(2) 123.8(8) . . . no
C(88) C(89) C(90) 123(1) . . . no
C(88) C(89) H(91) 117.8 . . . no
C(90) C(89) H(91) 119.2 . . . no
C(89) C(90) C(91) 118(1) . . . no
C(89) C(90) H(92) 118.2 . . . no
C(91) C(90) H(92) 123.9 . . . no
C(90) C(91) C(92) 121(1) . . . no
C(90) C(91) H(93) 115.6 . . . no
C(92) C(91) H(93) 123.5 . . . no
C(91) C(92) C(93) 120(1) . . . no
C(91) C(92) H(94) 119.6 . . . no
C(93) C(92) H(94) 120.6 . . . no
C(88) C(93) C(92) 123(1) . . . no
C(88) C(93) H(95) 119.2 . . . no
C(92) C(93) H(95) 117.5 . . . no
O(1) C(94) H(1) 117.2 . . . no
O(1) C(94) H(2) 118.6 . . . no
O(1) C(94) H(3) 118.7 . . . no
H(1) C(94) H(2) 99.3 . . . no
H(1) C(94) H(3) 99.3 . . . no
H(2) C(94) H(3) 100.0 . . . no
C(46) B(1) C(52) 110.3(7) . . . no
C(46) B(1) C(58) 109.6(8) . . . no
C(46) B(1) C(64) 109.8(8) . . . no
C(52) B(1) C(58) 108.5(8) . . . no
C(52) B(1) C(64) 108.4(8) . . . no
C(58) B(1) C(64) 110.2(7) . . . no
C(70) B(2) C(76) 109.0(7) . . . no
C(70) B(2) C(82) 111.0(7) . . . no
C(70) B(2) C(88) 107.5(7) . . . no
C(76) B(2) C(82) 109.2(7) . . . no
C(76) B(2) C(88) 108.4(7) . . . no
C(82) B(2) C(88) 111.7(7) . . . no

loop_
_geom_bond_atom_site_label_1
_geom_bond_atom_site_label_2
_geom_bond_distance
_geom_bond_site_symmetry_1
_geom_bond_site_symmetry_2
_geom_bond_publ_flag
Ir(1) Ir(2) 2.953(1) . . yes
Ir(1) P(1) 2.314(2) . . yes
Ir(1) O(1) 2.167(6) . . yes
Ir(1) C(2) 2.197(8) . . yes
Ir(1) C(3) 2.198(9) . . yes
Ir(1) C(4) 2.189(8) . . yes
Ir(1) C(5) 2.285(8) . . yes
Ir(1) C(6) 2.277(8) . . yes
Ir(2) P(2) 2.307(2) . . yes
Ir(2) O(1) 2.144(6) . . yes
Ir(2) C(12) 2.219(8) . . yes
Ir(2) C(13) 2.186(9) . . yes
Ir(2) C(14) 2.182(8) . . yes
Ir(2) C(15) 2.269(8) . . yes
Ir(2) C(16) 2.273(8) . . yes
P(1) C(1) 1.832(8) . . yes
P(1) C(22) 1.835(9) . . yes
P(1) C(28) 1.813(8) . . yes
P(2) C(1) 1.825(8) . . yes
P(2) C(34) 1.827(8) . . yes
P(2) C(40) 1.808(8) . . yes
O(1) C(94) 1.21(1) . . yes
C(1) H(4) 0.98 . . no
C(1) H(5) 0.99 . . no
C(2) C(3) 1.42(1) . . yes
C(2) C(6) 1.43(1) . . yes
C(2) C(7) 1.49(1) . . yes
C(3) C(4) 1.42(1) . . yes
C(3) C(8) 1.50(1) . . yes
C(4) C(5) 1.41(1) . . yes
C(4) C(9) 1.51(1) . . yes
C(5) C(6) 1.40(1) . . yes
C(5) C(10) 1.47(1) . . yes
C(6) C(11) 1.50(1) . . yes
C(7) H(6) 0.97 . . no
C(7) H(7) 0.98 . . no
C(7) H(8) 0.99 . . no
C(8) H(9) 0.99 . . no
C(8) H(10) 1.00 . . no
C(8) H(11) 0.98 . . no
C(9) H(12) 1.00 . . no
C(9) H(13) 0.95 . . no
C(9) H(14) 0.96 . . no
C(10) H(15) 0.97 . . no
C(10) H(16) 0.98 . . no
C(10) H(17) 1.01 . . no
C(11) H(18) 0.97 . . no
C(11) H(19) 0.97 . . no
C(11) H(20) 0.98 . . no
C(12) C(13) 1.43(1) . . yes
C(12) C(16) 1.44(1) . . yes
C(12) C(17) 1.48(1) . . yes
C(13) C(14) 1.41(1) . . yes
C(13) C(18) 1.50(1) . . yes
C(14) C(15) 1.45(1) . . yes
C(14) C(19) 1.50(1) . . yes
C(15) C(16) 1.43(1) . . yes
C(15) C(20) 1.48(1) . . yes
C(16) C(21) 1.47(1) . . yes
C(17) H(21) 0.96 . . no
C(17) H(22) 0.99 . . no
C(17) H(23) 0.98 . . no
C(18) H(24) 0.99 . . no
C(18) H(25) 0.99 . . no
C(18) H(26) 0.98 . . no
C(19) H(27) 0.96 . . no
C(19) H(28) 1.02 . . no
C(19) H(29) 0.95 . . no
C(20) H(30) 0.98 . . no
C(20) H(31) 0.97 . . no
C(20) H(32) 0.99 . . no
C(21) H(33) 0.98 . . no
C(21) H(34) 0.97 . . no
C(21) H(35) 1.01 . . no
C(22) C(23) 1.39(1) . . yes
C(22) C(27) 1.38(1) . . yes
C(23) C(24) 1.39(1) . . yes
C(23) H(36) 1.01 . . no
C(24) C(25) 1.37(1) . . yes
C(24) H(37) 0.98 . . no
C(25) C(26) 1.37(1) . . yes
C(25) H(38) 1.01 . . no
C(26) C(27) 1.41(1) . . yes
C(26) H(39) 1.00 . . no
C(27) H(40) 0.99 . . no
C(28) C(29) 1.38(1) . . yes
C(28) C(33) 1.38(1) . . yes
C(29) C(30) 1.39(1) . . yes
C(29) H(41) 1.01 . . no
C(30) C(31) 1.37(1) . . yes
C(30) H(42) 0.99 . . no
C(31) C(32) 1.38(1) . . yes
C(31) H(43) 1.00 . . no
C(32) C(33) 1.39(1) . . yes
C(32) H(44) 0.99 . . no
C(33) H(45) 1.00 . . no
C(34) C(35) 1.38(1) . . yes
C(34) C(39) 1.39(1) . . yes
C(35) C(36) 1.37(1) . . yes
C(35) H(46) 1.01 . . no
C(36) C(37) 1.37(1) . . yes
C(36) H(47) 1.00 . . no
C(37) C(38) 1.38(1) . . yes
C(37) H(48) 1.00 . . no
C(38) C(39) 1.37(1) . . yes
C(38) H(49) 0.99 . . no
C(39) H(50) 0.99 . . no
C(40) C(41) 1.39(1) . . yes
C(40) C(45) 1.40(1) . . yes
C(41) C(42) 1.40(1) . . yes
C(41) H(51) 1.00 . . no
C(42) C(43) 1.37(1) . . yes
C(42) H(52) 1.00 . . no
C(43) C(44) 1.36(1) . . yes
C(43) H(53) 0.97 . . no
C(44) C(45) 1.38(1) . . yes
C(44) H(54) 0.98 . . no
C(45) H(55) 0.99 . . no
C(46) C(47) 1.39(1) . . no
C(46) C(51) 1.40(1) . . no
C(46) B(1) 1.66(1) . . no
C(47) C(48) 1.37(1) . . no
C(47) H(56) 1.00 . . no
C(48) C(49) 1.37(1) . . no
C(48) H(57) 1.00 . . no
C(49) C(50) 1.38(1) . . no
C(49) H(58) 1.01 . . no
C(50) C(51) 1.39(1) . . no
C(50) H(59) 1.00 . . no
C(51) H(60) 1.00 . . no
C(52) C(53) 1.40(1) . . no
C(52) C(57) 1.40(1) . . no
C(52) B(1) 1.64(1) . . no
C(53) C(54) 1.39(1) . . no
C(53) H(61) 1.02 . . no
C(54) C(55) 1.37(2) . . no
C(54) H(62) 1.00 . . no
C(55) C(56) 1.35(2) . . no
C(55) H(63) 0.97 . . no
C(56) C(57) 1.38(1) . . no
C(56) H(64) 1.01 . . no
C(57) H(65) 1.00 . . no
C(58) C(59) 1.42(1) . . no
C(58) C(63) 1.41(1) . . no
C(58) B(1) 1.62(1) . . no
C(59) C(60) 1.40(1) . . no
C(59) H(66) 1.00 . . no
C(60) C(61) 1.36(1) . . no
C(60) H(67) 0.99 . . no
C(61) C(62) 1.38(1) . . no
C(61) H(68) 0.98 . . no
C(62) C(63) 1.38(1) . . no
C(62) H(69) 1.00 . . no
C(63) H(70) 1.01 . . no
C(64) C(65) 1.38(1) . . no
C(64) C(69) 1.38(1) . . no
C(64) B(1) 1.66(1) . . no
C(65) C(66) 1.40(1) . . no
C(65) H(71) 0.99 . . no
C(66) C(67) 1.37(1) . . no
C(66) H(72) 0.99 . . no
C(67) C(68) 1.38(1) . . no
C(67) H(73) 1.00 . . no
C(68) C(69) 1.38(1) . . no
C(68) H(74) 0.98 . . no
C(69) H(75) 0.99 . . no
C(70) C(71) 1.39(1) . . no
C(70) C(75) 1.41(1) . . no
C(70) B(2) 1.63(1) . . no
C(71) C(72) 1.39(1) . . no
C(71) H(76) 0.98 . . no
C(72) C(73) 1.39(1) . . no
C(72) H(77) 1.01 . . no
C(73) C(74) 1.37(1) . . no
C(73) H(78) 0.97 . . no
C(74) C(75) 1.37(1) . . no
C(74) H(79) 0.98 . . no
C(75) H(80) 1.00 . . no
C(76) C(77) 1.38(1) . . no
C(76) C(81) 1.38(1) . . no
C(76) B(2) 1.67(1) . . no
C(77) C(78) 1.39(1) . . no
C(77) H(81) 1.00 . . no
C(78) C(79) 1.32(1) . . no
C(78) H(82) 0.99 . . no
C(79) C(80) 1.40(1) . . no
C(79) H(83) 1.01 . . no
C(80) C(81) 1.39(1) . . no
C(80) H(84) 0.99 . . no
C(81) H(85) 1.02 . . no
C(82) C(83) 1.39(1) . . no
C(82) C(87) 1.38(1) . . no
C(82) B(2) 1.66(1) . . no
C(83) C(84) 1.40(1) . . no
C(83) H(86) 1.00 . . no
C(84) C(85) 1.36(1) . . no
C(84) H(87) 1.01 . . no
C(85) C(86) 1.33(2) . . no
C(85) H(88) 0.97 . . no
C(86) C(87) 1.39(1) . . no
C(86) H(89) 0.97 . . no
C(87) H(90) 1.01 . . no
C(88) C(89) 1.39(1) . . no
C(88) C(93) 1.36(1) . . no
C(88) B(2) 1.66(1) . . no
C(89) C(90) 1.41(1) . . no
C(89) H(91) 1.00 . . no
C(90) C(91) 1.36(2) . . no
C(90) H(92) 1.02 . . no
C(91) C(92) 1.35(1) . . no
C(91) H(93) 0.97 . . no
C(92) C(93) 1.38(1) . . no
C(92) H(94) 1.01 . . no
C(93) H(95) 1.01 . . no
C(94) H(1) 1.02 . . no
C(94) H(2) 1.01 . . no
C(94) H(3) 1.01 . . no

loop_
_geom_contact_atom_site_label_1
_geom_contact_atom_site_label_2
_geom_contact_distance
_geom_contact_site_symmetry_1
_geom_contact_site_symmetry_2
_geom_contact_publ_flag
C(1) C(50) 3.56(1) . 2_545 no
C(9) H(77) 2.8303 . 3_656 no
C(11) H(95) 3.0333 . 3_666 no
C(11) C(93) 3.39(1) . 3_666 no
C(11) C(92) 3.59(1) . 3_666 no
C(19) H(49) 2.9729 . 1_565 no
C(20) H(81) 2.8738 . 3_666 no
C(32) H(67) 3.0064 . 2_545 no
C(36) C(55) 3.40(2) . 2_545 no
C(42) H(63) 2.7447 . . no
C(43) H(63) 2.7221 . . no
C(43) C(65) 3.54(1) . 2 no
C(43) C(66) 3.58(1) . 2 no
C(47) H(92) 3.0255 . 1_454 no
C(50) H(4) 2.9328 . 2 no
C(51) H(52) 2.9700 . 2_545 no
C(54) H(46) 2.8447 . . no
C(55) H(47) 2.9342 . 2 no
C(55) H(26) 3.0175 . . no
C(56) H(26) 2.9151 . . no
C(59) H(92) 2.7816 . 1_454 no
C(60) H(92) 3.0411 . 1_454 no
C(60) H(44) 3.0494 . 2 no
C(65) H(53) 2.7513 . 2_545 no
C(65) H(21) 2.8797 . 3 no
C(66) H(53) 2.8525 . 2_545 no
C(72) H(15) 2.6838 . 4 no
C(73) H(15) 2.8765 . 4 no
C(73) H(39) 3.0032 . 3_656 no
C(79) H(10) 2.9378 . 2_656 no
C(81) H(14) 2.7428 . 4 no
C(81) H(37) 2.9679 . 2_656 no
C(83) H(79) 3.0199 . 2_646 no
C(84) H(78) 3.0149 . 2_646 no
C(85) H(83) 3.0279 . 1_545 no
C(90) H(44) 2.8662 . 2_656 no
C(90) H(56) 2.9955 . 1_656 no
C(92) H(3) 2.5504 . 3_656 no
C(92) C(94) 3.48(1) . 3_656 no
C(93) H(3) 2.4323 . 3_656 no
C(93) H(20) 2.9389 . 3_666 no
C(93) C(94) 3.43(1) . 3_656 no
H(3) H(95) 2.4174 . 3_656 no
H(3) H(94) 2.6352 . 3_656 no
H(8) H(58) 2.4861 . 2 no
H(11) H(85) 2.5300 . 4_455 no
H(12) H(77) 2.6007 . 3_656 no
H(12) H(76) 2.6897 . 3_656 no
H(13) H(77) 2.5348 . 3_656 no
H(14) H(85) 2.5590 . 4_455 no
H(14) H(86) 2.6349 . 4_455 no
H(15) H(80) 2.6604 . 3_666 no
H(18) H(95) 2.4687 . 3_666 no
H(18) H(39) 2.6760 . 1_565 no
H(25) H(75) 2.6772 . . no
H(28) H(49) 2.5996 . 1_565 no
H(29) H(49) 2.5731 . 1_565 no
H(29) H(93) 2.6472 . 3_666 no
H(30) H(81) 2.6130 . 3_666 no
H(32) H(43) 2.4972 . 4_455 no
H(32) H(81) 2.5699 . 3_666 no
H(32) H(82) 2.6803 . 3_666 no
H(33) H(43) 2.4568 . 4_455 no
H(33) H(71) 2.6390 . 3 no
H(37) H(85) 2.6152 . 2_646 no
H(43) H(72) 2.5059 . 2 no
H(44) H(92) 2.4249 . 2_646 no
H(44) H(67) 2.5385 . 2_545 no
H(46) H(62) 2.4683 . . no
H(47) H(63) 2.6317 . 2_545 no
H(48) H(69) 2.6916 . 3 no
H(50) H(94) 2.4069 . 3_656 no
H(56) H(92) 2.3671 . 1_454 no
H(57) H(90) 2.4590 . 1_454 no
H(57) H(91) 2.6966 . 1_454 no
H(62) H(64) 2.6257 . 2_545 no
H(67) H(72) 2.5722 . 1_565 no
H(70) H(74) 2.2834 . 3 no
H(76) H(79) 2.5157 . 2_646 no
H(83) H(88) 2.3903 . 1_565 no

loop_
_geom_torsion_atom_site_label_1
_geom_torsion_atom_site_label_2
_geom_torsion_atom_site_label_3
_geom_torsion_atom_site_label_4
_geom_torsion_site_symmetry_1
_geom_torsion_site_symmetry_2
_geom_torsion_site_symmetry_3
_geom_torsion_site_symmetry_4
_geom_torsion
_geom_torsion_publ_flag
Ir(1) Ir(2) P(2) C(1) . . . . 32.3(3) yes
Ir(1) Ir(2) P(2) C(34) . . . . 147.8(3) yes
Ir(1) Ir(2) P(2) C(40) . . . . -86.9(3) yes
Ir(1) Ir(2) O(1) C(94) . . . . 121.8(8) yes
Ir(1) Ir(2) C(12) C(13) . . . . 146.2(6) yes
Ir(1) Ir(2) C(12) C(16) . . . . 30.4(9) yes
Ir(1) Ir(2) C(12) C(17) . . . . -91(1) yes
Ir(1) Ir(2) C(13) C(12) . . . . -153.4(5) yes
Ir(1) Ir(2) C(13) C(14) . . . . -35.8(9) yes
Ir(1) Ir(2) C(13) C(18) . . . . 84(1) yes
Ir(1) Ir(2) C(14) C(13) . . . . 163.8(5) yes
Ir(1) Ir(2) C(14) C(15) . . . . -79.4(5) yes
Ir(1) Ir(2) C(14) C(19) . . . . 42(1) yes
Ir(1) Ir(2) C(15) C(14) . . . . 117.8(5) yes
Ir(1) Ir(2) C(15) C(16) . . . . -125.3(5) yes
Ir(1) Ir(2) C(15) C(20) . . . . -2(1) yes
Ir(1) Ir(2) C(16) C(12) . . . . -168.3(4) yes
Ir(1) Ir(2) C(16) C(15) . . . . 71.9(6) yes
Ir(1) Ir(2) C(16) C(21) . . . . -50.7(9) yes
Ir(1) P(1) C(1) P(2) . . . . 42.3(5) yes
Ir(1) P(1) C(22) C(23) . . . . -117.7(7) yes
Ir(1) P(1) C(22) C(27) . . . . 59.1(7) yes
Ir(1) P(1) C(28) C(29) . . . . -13.1(8) yes
Ir(1) P(1) C(28) C(33) . . . . 170.8(6) yes
Ir(1) O(1) Ir(2) P(2) . . . . 93.2(1) yes
Ir(1) O(1) Ir(2) C(12) . . . . -163.9(3) yes
Ir(1) O(1) Ir(2) C(13) . . . . -170.8(6) yes
Ir(1) O(1) Ir(2) C(14) . . . . -77.8(6) yes
Ir(1) O(1) Ir(2) C(15) . . . . -92.8(3) yes
Ir(1) O(1) Ir(2) C(16) . . . . -128.7(3) yes
Ir(1) C(2) C(3) C(4) . . . . -61.3(6) yes
Ir(1) C(2) C(3) C(8) . . . . 125.1(9) yes
Ir(1) C(2) C(6) C(5) . . . . 61.6(6) yes
Ir(1) C(2) C(6) C(11) . . . . -123.3(8) yes
Ir(1) C(3) C(2) C(6) . . . . 66.5(6) yes
Ir(1) C(3) C(2) C(7) . . . . -130.0(9) yes
Ir(1) C(3) C(4) C(5) . . . . -67.2(6) yes
Ir(1) C(3) C(4) C(9) . . . . 122.3(8) yes
Ir(1) C(4) C(3) C(2) . . . . 61.6(6) yes
Ir(1) C(4) C(3) C(8) . . . . -124.9(9) yes
Ir(1) C(4) C(5) C(6) . . . . -60.8(6) yes
Ir(1) C(4) C(5) C(10) . . . . 125.6(9) yes
Ir(1) C(5) C(4) C(3) . . . . 64.7(6) yes
Ir(1) C(5) C(4) C(9) . . . . -124.9(9) yes
Ir(1) C(5) C(6) C(2) . . . . -59.0(6) yes
Ir(1) C(5) C(6) C(11) . . . . 126(1) yes
Ir(1) C(6) C(2) C(3) . . . . -64.4(6) yes
Ir(1) C(6) C(2) C(7) . . . . 131.8(9) yes
Ir(1) C(6) C(5) C(4) . . . . 58.3(6) yes
Ir(1) C(6) C(5) C(10) . . . . -128(1) yes
Ir(2) Ir(1) P(1) C(1) . . . . -14.7(3) yes
Ir(2) Ir(1) P(1) C(22) . . . . -127.8(3) yes
Ir(2) Ir(1) P(1) C(28) . . . . 105.9(3) yes
Ir(2) Ir(1) O(1) C(94) . . . . -123.4(8) yes
Ir(2) Ir(1) C(2) C(3) . . . . 173.7(4) yes
Ir(2) Ir(1) C(2) C(6) . . . . 59.6(6) yes
Ir(2) Ir(1) C(2) C(7) . . . . -64(1) yes
Ir(2) Ir(1) C(3) C(2) . . . . -34(2) yes
Ir(2) Ir(1) C(3) C(4) . . . . 85(2) yes
Ir(2) Ir(1) C(3) C(8) . . . . -154(1) yes
Ir(2) Ir(1) C(4) C(3) . . . . -167.4(4) yes
Ir(2) Ir(1) C(4) C(5) . . . . -52.6(7) yes
Ir(2) Ir(1) C(4) C(9) . . . . 71(1) yes
Ir(2) Ir(1) C(5) C(4) . . . . 147.0(5) yes
Ir(2) Ir(1) C(5) C(6) . . . . -93.8(5) yes
Ir(2) Ir(1) C(5) C(10) . . . . 29(1) yes
Ir(2) Ir(1) C(6) C(2) . . . . -139.8(5) yes
Ir(2) Ir(1) C(6) C(5) . . . . 101.0(5) yes
Ir(2) Ir(1) C(6) C(11) . . . . -25(1) yes
Ir(2) P(2) C(1) P(1) . . . . -52.0(5) yes
Ir(2) P(2) C(34) C(35) . . . . 103.7(7) yes
Ir(2) P(2) C(34) C(39) . . . . -71.3(7) yes
Ir(2) P(2) C(40) C(41) . . . . 5.2(8) yes
Ir(2) P(2) C(40) C(45) . . . . -177.4(6) yes
Ir(2) O(1) Ir(1) P(1) . . . . -101.1(2) yes
Ir(2) O(1) Ir(1) C(2) . . . . 105(1) yes
Ir(2) O(1) Ir(1) C(3) . . . . 171.0(4) yes
Ir(2) O(1) Ir(1) C(4) . . . . 146.5(3) yes
Ir(2) O(1) Ir(1) C(5) . . . . 108.4(3) yes
Ir(2) O(1) Ir(1) C(6) . . . . 80.4(4) yes
Ir(2) C(12) C(13) C(14) . . . . -62.1(6) yes
Ir(2) C(12) C(13) C(18) . . . . 128.9(9) yes
Ir(2) C(12) C(16) C(15) . . . . 60.6(6) yes
Ir(2) C(12) C(16) C(21) . . . . -124.3(9) yes
Ir(2) C(13) C(12) C(16) . . . . 64.4(6) yes
Ir(2) C(13) C(12) C(17) . . . . -125.0(9) yes
Ir(2) C(13) C(14) C(15) . . . . -65.3(6) yes
Ir(2) C(13) C(14) C(19) . . . . 123.9(9) yes
Ir(2) C(14) C(13) C(12) . . . . 63.0(6) yes
Ir(2) C(14) C(13) C(18) . . . . -127.9(9) yes
Ir(2) C(14) C(15) C(16) . . . . -62.0(6) yes
Ir(2) C(14) C(15) C(20) . . . . 131(1) yes
Ir(2) C(15) C(14) C(13) . . . . 63.3(6) yes
Ir(2) C(15) C(14) C(19) . . . . -125.6(9) yes
Ir(2) C(15) C(16) C(12) . . . . -59.2(6) yes
Ir(2) C(15) C(16) C(21) . . . . 125.9(9) yes
Ir(2) C(16) C(12) C(13) . . . . -62.1(6) yes
Ir(2) C(16) C(12) C(17) . . . . 126.9(8) yes
Ir(2) C(16) C(15) C(14) . . . . 59.3(6) yes
Ir(2) C(16) C(15) C(20) . . . . -133(1) yes
P(1) Ir(1) Ir(2) P(2) . . . . -9.06(7) yes
P(1) Ir(1) Ir(2) O(1) . . . . 76.4(2) yes
P(1) Ir(1) Ir(2) C(12) . . . . 124.2(6) yes
P(1) Ir(1) Ir(2) C(13) . . . . -112.7(6) yes
P(1) Ir(1) Ir(2) C(14) . . . . -137.5(3) yes
P(1) Ir(1) Ir(2) C(15) . . . . -176.9(3) yes
P(1) Ir(1) Ir(2) C(16) . . . . 146.4(3) yes
P(1) Ir(1) O(1) C(94) . . . . 135.5(8) yes
P(1) Ir(1) C(2) C(3) . . . . -69.7(6) yes
P(1) Ir(1) C(2) C(6) . . . . 176.1(5) yes
P(1) Ir(1) C(2) C(7) . . . . 53(1) yes
P(1) Ir(1) C(3) C(2) . . . . 118.4(5) yes
P(1) Ir(1) C(3) C(4) . . . . -123.4(5) yes
P(1) Ir(1) C(3) C(8) . . . . -2(1) yes
P(1) Ir(1) C(4) C(3) . . . . 65.3(5) yes
P(1) Ir(1) C(4) C(5) . . . . -180.0(4) yes
P(1) Ir(1) C(4) C(9) . . . . -55.9(9) yes
P(1) Ir(1) C(5) C(4) . . . . 0.1(8) yes
P(1) Ir(1) C(5) C(6) . . . . 119.3(6) yes
P(1) Ir(1) C(5) C(10) . . . . -117.6(9) yes
P(1) Ir(1) C(6) C(2) . . . . -6.8(8) yes
P(1) Ir(1) C(6) C(5) . . . . -126.0(6) yes
P(1) Ir(1) C(6) C(11) . . . . 107.6(9) yes
P(1) C(1) P(2) C(34) . . . . -176.2(4) yes
P(1) C(1) P(2) C(40) . . . . 74.6(5) yes
P(1) C(22) C(23) C(24) . . . . 176.6(7) yes
P(1) C(22) C(27) C(26) . . . . -177.1(7) yes
P(1) C(28) C(29) C(30) . . . . -178.5(7) yes
P(1) C(28) C(33) C(32) . . . . 178.6(7) yes
P(2) Ir(2) Ir(1) O(1) . . . . -85.4(2) yes
P(2) Ir(2) Ir(1) C(2) . . . . 114.2(3) yes
P(2) Ir(2) Ir(1) C(3) . . . . 143(2) yes
P(2) Ir(2) Ir(1) C(4) . . . . -142.3(4) yes
P(2) Ir(2) Ir(1) C(5) . . . . -173.4(3) yes
P(2) Ir(2) Ir(1) C(6) . . . . 148.1(3) yes
P(2) Ir(2) O(1) C(94) . . . . -145.1(8) yes
P(2) Ir(2) C(12) C(13) . . . . -82.2(5) yes
P(2) Ir(2) C(12) C(16) . . . . 162.1(5) yes
P(2) Ir(2) C(12) C(17) . . . . 40.7(9) yes
P(2) Ir(2) C(13) C(12) . . . . 104.1(5) yes
P(2) Ir(2) C(13) C(14) . . . . -138.3(6) yes
P(2) Ir(2) C(13) C(18) . . . . -18.3(9) yes
P(2) Ir(2) C(14) C(13) . . . . 51.4(6) yes
P(2) Ir(2) C(14) C(15) . . . . 168.2(4) yes
P(2) Ir(2) C(14) C(19) . . . . -71(1) yes
P(2) Ir(2) C(15) C(14) . . . . -28(1) yes
P(2) Ir(2) C(15) C(16) . . . . 89.1(8) yes
P(2) Ir(2) C(15) C(20) . . . . -147.2(8) yes
P(2) Ir(2) C(16) C(12) . . . . -26.5(7) yes
P(2) Ir(2) C(16) C(15) . . . . -146.3(5) yes
P(2) Ir(2) C(16) C(21) . . . . 91.1(9) yes
P(2) C(1) P(1) C(22) . . . . 161.7(4) yes
P(2) C(1) P(1) C(28) . . . . -86.2(5) yes
P(2) C(34) C(35) C(36) . . . . -175.5(8) yes
P(2) C(34) C(39) C(38) . . . . 176.2(7) yes
P(2) C(40) C(41) C(42) . . . . 176.4(7) yes
P(2) C(40) C(45) C(44) . . . . -176.6(7) yes
O(1) Ir(1) Ir(2) C(12) . . . . 47.9(6) yes
O(1) Ir(1) Ir(2) C(13) . . . . 171.0(6) yes
O(1) Ir(1) Ir(2) C(14) . . . . 146.2(4) yes
O(1) Ir(1) Ir(2) C(15) . . . . 106.7(3) yes
O(1) Ir(1) Ir(2) C(16) . . . . 70.0(3) yes
O(1) Ir(1) P(1) C(1) . . . . 30.7(3) yes
O(1) Ir(1) P(1) C(22) . . . . -82.5(3) yes
O(1) Ir(1) P(1) C(28) . . . . 151.2(3) yes
O(1) Ir(1) C(2) C(3) . . . . 82(1) yes
O(1) Ir(1) C(2) C(6) . . . . -32(2) yes
O(1) Ir(1) C(2) C(7) . . . . -155(1) yes
O(1) Ir(1) C(3) C(2) . . . . -158.7(5) yes
O(1) Ir(1) C(3) C(4) . . . . -40.5(7) yes
O(1) Ir(1) C(3) C(8) . . . . 81(1) yes
O(1) Ir(1) C(4) C(3) . . . . 153.4(5) yes
O(1) Ir(1) C(4) C(5) . . . . -91.9(5) yes
O(1) Ir(1) C(4) C(9) . . . . 32.2(9) yes
O(1) Ir(1) C(5) C(4) . . . . 98.6(5) yes
O(1) Ir(1) C(5) C(6) . . . . -142.1(5) yes
O(1) Ir(1) C(5) C(10) . . . . -19(1) yes
O(1) Ir(1) C(6) C(2) . . . . 170.4(5) yes
O(1) Ir(1) C(6) C(5) . . . . 51.2(7) yes
O(1) Ir(1) C(6) C(11) . . . . -75(1) yes
O(1) Ir(2) Ir(1) C(2) . . . . -160.4(4) yes
O(1) Ir(2) Ir(1) C(3) . . . . -132(2) yes
O(1) Ir(2) Ir(1) C(4) . . . . -56.9(4) yes
O(1) Ir(2) Ir(1) C(5) . . . . -88.0(3) yes
O(1) Ir(2) Ir(1) C(6) . . . . -126.5(3) yes
O(1) Ir(2) P(2) C(1) . . . . -14.7(3) yes
O(1) Ir(2) P(2) C(34) . . . . 100.8(4) yes
O(1) Ir(2) P(2) C(40) . . . . -133.9(3) yes
O(1) Ir(2) C(12) C(13) . . . . -175.5(5) yes
O(1) Ir(2) C(12) C(16) . . . . 68.8(5) yes
O(1) Ir(2) C(12) C(17) . . . . -53(1) yes
O(1) Ir(2) C(13) C(12) . . . . 10(1) yes
O(1) Ir(2) C(13) C(14) . . . . 127.5(7) yes
O(1) Ir(2) C(13) C(18) . . . . -113(1) yes
O(1) Ir(2) C(14) C(13) . . . . -139.3(6) yes
O(1) Ir(2) C(14) C(15) . . . . -22.5(9) yes
O(1) Ir(2) C(14) C(19) . . . . 99(1) yes
O(1) Ir(2) C(15) C(14) . . . . 168.2(5) yes
O(1) Ir(2) C(15) C(16) . . . . -74.9(6) yes
O(1) Ir(2) C(15) C(20) . . . . 49(1) yes
O(1) Ir(2) C(16) C(12) . . . . -123.7(5) yes
O(1) Ir(2) C(16) C(15) . . . . 116.4(5) yes
O(1) Ir(2) C(16) C(21) . . . . -6.2(9) yes
C(1) P(1) Ir(1) C(2) . . . . -155.9(4) yes
C(1) P(1) Ir(1) C(3) . . . . 169.1(4) yes
C(1) P(1) Ir(1) C(4) . . . . 135.2(4) yes
C(1) P(1) Ir(1) C(5) . . . . 135.1(5) yes
C(1) P(1) Ir(1) C(6) . . . . -151.5(5) yes
C(1) P(1) C(22) C(23) . . . . 122.3(7) yes
C(1) P(1) C(22) C(27) . . . . -60.9(7) yes
C(1) P(1) C(28) C(29) . . . . 112.0(8) yes
C(1) P(1) C(28) C(33) . . . . -64.1(8) yes
C(1) P(2) Ir(2) C(12) . . . . -133.6(4) yes
C(1) P(2) Ir(2) C(13) . . . . -171.2(4) yes
C(1) P(2) Ir(2) C(14) . . . . 160.1(4) yes
C(1) P(2) Ir(2) C(15) . . . . 179.9(7) yes
C(1) P(2) Ir(2) C(16) . . . . -117.4(4) yes
C(1) P(2) C(34) C(35) . . . . -135.4(7) yes
C(1) P(2) C(34) C(39) . . . . 49.6(7) yes
C(1) P(2) C(40) C(41) . . . . -117.9(7) yes
C(1) P(2) C(40) C(45) . . . . 59.5(8) yes
C(2) Ir(1) Ir(2) C(12) . . . . -112.5(7) yes
C(2) Ir(1) Ir(2) C(13) . . . . 10.5(7) yes
C(2) Ir(1) Ir(2) C(14) . . . . -14.3(5) yes
C(2) Ir(1) Ir(2) C(15) . . . . -53.7(4) yes
C(2) Ir(1) Ir(2) C(16) . . . . -90.4(4) yes
C(2) Ir(1) P(1) C(22) . . . . 90.9(4) yes
C(2) Ir(1) P(1) C(28) . . . . -35.3(4) yes
C(2) Ir(1) O(1) C(94) . . . . -18(2) yes
C(2) Ir(1) C(3) C(4) . . . . 118.2(8) yes
C(2) Ir(1) C(3) C(8) . . . . -121(1) yes
C(2) Ir(1) C(4) C(3) . . . . -37.0(5) yes
C(2) Ir(1) C(4) C(5) . . . . 77.8(5) yes
C(2) Ir(1) C(4) C(9) . . . . -158(1) yes
C(2) Ir(1) C(5) C(4) . . . . -82.3(6) yes
C(2) Ir(1) C(5) C(6) . . . . 37.0(5) yes
C(2) Ir(1) C(5) C(10) . . . . 160(1) yes
C(2) Ir(1) C(6) C(5) . . . . -119.1(8) yes
C(2) Ir(1) C(6) C(11) . . . . 114(1) yes
C(2) C(3) Ir(1) C(4) . . . . -118.2(8) yes
C(2) C(3) Ir(1) C(5) . . . . -79.9(6) yes
C(2) C(3) Ir(1) C(6) . . . . -39.1(5) yes
C(2) C(3) C(4) C(5) . . . . -6(1) yes
C(2) C(3) C(4) C(9) . . . . -176.1(8) yes
C(2) C(6) Ir(1) C(3) . . . . 39.3(5) yes
C(2) C(6) Ir(1) C(4) . . . . 82.6(6) yes
C(2) C(6) Ir(1) C(5) . . . . 119.1(8) yes
C(2) C(6) C(5) C(4) . . . . -1(1) yes
C(2) C(6) C(5) C(10) . . . . 172.8(9) yes
C(3) Ir(1) Ir(2) C(12) . . . . -84(2) yes
C(3) Ir(1) Ir(2) C(13) . . . . 39(2) yes
C(3) Ir(1) Ir(2) C(14) . . . . 15(2) yes
C(3) Ir(1) Ir(2) C(15) . . . . -25(2) yes
C(3) Ir(1) Ir(2) C(16) . . . . -62(2) yes
C(3) Ir(1) P(1) C(22) . . . . 55.9(4) yes
C(3) Ir(1) P(1) C(28) . . . . -70.4(4) yes
C(3) Ir(1) O(1) C(94) . . . . 47.6(9) yes
C(3) Ir(1) C(2) C(6) . . . . -114.1(8) yes
C(3) Ir(1) C(2) C(7) . . . . 122(1) yes
C(3) Ir(1) C(4) C(5) . . . . 114.8(7) yes
C(3) Ir(1) C(4) C(9) . . . . -121(1) yes
C(3) Ir(1) C(5) C(4) . . . . -39.3(5) yes
C(3) Ir(1) C(5) C(6) . . . . 79.9(6) yes
C(3) Ir(1) C(5) C(10) . . . . -157(1) yes
C(3) Ir(1) C(6) C(5) . . . . -79.8(6) yes
C(3) Ir(1) C(6) C(11) . . . . 154(1) yes
C(3) C(2) Ir(1) C(4) . . . . 37.2(5) yes
C(3) C(2) Ir(1) C(5) . . . . 78.8(6) yes
C(3) C(2) Ir(1) C(6) . . . . 114.1(8) yes
C(3) C(2) C(6) C(5) . . . . -3(1) yes
C(3) C(2) C(6) C(11) . . . . 172.3(8) yes
C(3) C(4) Ir(1) C(5) . . . . -114.8(7) yes
C(3) C(4) Ir(1) C(6) . . . . -79.3(5) yes
C(3) C(4) C(5) C(6) . . . . 4(1) yes
C(3) C(4) C(5) C(10) . . . . -169.7(9) yes
C(4) Ir(1) Ir(2) C(12) . . . . -9.0(7) yes
C(4) Ir(1) Ir(2) C(13) . . . . 114.1(7) yes
C(4) Ir(1) Ir(2) C(14) . . . . 89.3(5) yes
C(4) Ir(1) Ir(2) C(15) . . . . 49.8(4) yes
C(4) Ir(1) Ir(2) C(16) . . . . 13.2(4) yes
C(4) Ir(1) P(1) C(22) . . . . 22.0(4) yes
C(4) Ir(1) P(1) C(28) . . . . -104.3(4) yes
C(4) Ir(1) O(1) C(94) . . . . 23.1(8) yes
C(4) Ir(1) C(2) C(6) . . . . -77.0(5) yes
C(4) Ir(1) C(2) C(7) . . . . 160(1) yes
C(4) Ir(1) C(3) C(8) . . . . 121(1) yes
C(4) Ir(1) C(5) C(6) . . . . 119.2(8) yes
C(4) Ir(1) C(5) C(10) . . . . -118(1) yes
C(4) Ir(1) C(6) C(5) . . . . -36.6(5) yes
C(4) Ir(1) C(6) C(11) . . . . -163(1) yes
C(4) C(3) Ir(1) C(5) . . . . 38.3(5) yes
C(4) C(3) Ir(1) C(6) . . . . 79.1(5) yes
C(4) C(3) C(2) C(6) . . . . 5.2(9) yes
C(4) C(3) C(2) C(7) . . . . 168.7(8) yes
C(4) C(5) Ir(1) C(6) . . . . -119.2(8) yes
C(4) C(5) C(6) C(11) . . . . -175.3(8) yes
C(5) Ir(1) Ir(2) C(12) . . . . -40.2(7) yes
C(5) Ir(1) Ir(2) C(13) . . . . 82.9(6) yes
C(5) Ir(1) Ir(2) C(14) . . . . 58.1(4) yes
C(5) Ir(1) Ir(2) C(15) . . . . 18.7(4) yes
C(5) Ir(1) Ir(2) C(16) . . . . -18.0(4) yes
C(5) Ir(1) P(1) C(22) . . . . 21.9(6) yes
C(5) Ir(1) P(1) C(28) . . . . -104.3(6) yes
C(5) Ir(1) O(1) C(94) . . . . -15.0(8) yes
C(5) Ir(1) C(2) C(6) . . . . -35.3(5) yes
C(5) Ir(1) C(2) C(7) . . . . -159(1) yes
C(5) Ir(1) C(3) C(8) . . . . 159(1) yes
C(5) Ir(1) C(4) C(9) . . . . 124(1) yes
C(5) Ir(1) C(6) C(11) . . . . -126(1) yes
C(5) C(4) Ir(1) C(6) . . . . 35.4(5) yes
C(5) C(4) C(3) C(8) . . . . 167.9(8) yes
C(5) C(6) C(2) C(7) . . . . -166.6(9) yes
C(6) Ir(1) Ir(2) C(12) . . . . -78.6(7) yes
C(6) Ir(1) Ir(2) C(13) . . . . 44.5(7) yes
C(6) Ir(1) Ir(2) C(14) . . . . 19.7(4) yes
C(6) Ir(1) Ir(2) C(15) . . . . -19.8(4) yes
C(6) Ir(1) Ir(2) C(16) . . . . -56.4(4) yes
C(6) Ir(1) P(1) C(22) . . . . 95.3(5) yes
C(6) Ir(1) P(1) C(28) . . . . -30.9(6) yes
C(6) Ir(1) O(1) C(94) . . . . -43.0(9) yes
C(6) Ir(1) C(2) C(7) . . . . -123(1) yes
C(6) Ir(1) C(3) C(8) . . . . -160(1) yes
C(6) Ir(1) C(4) C(9) . . . . 160(1) yes
C(6) Ir(1) C(5) C(10) . . . . 123(1) yes
C(6) C(2) C(3) C(8) . . . . -168.4(8) yes
C(6) C(5) C(4) C(9) . . . . 174.3(8) yes
C(7) C(2) C(3) C(8) . . . . -5(2) yes
C(7) C(2) C(6) C(11) . . . . 9(1) yes
C(8) C(3) C(4) C(9) . . . . -3(1) yes
C(9) C(4) C(5) C(10) . . . . 1(1) yes
C(10) C(5) C(6) C(11) . . . . -2(2) yes
C(12) Ir(2) P(2) C(34) . . . . -18.0(4) yes
C(12) Ir(2) P(2) C(40) . . . . 107.2(4) yes
C(12) Ir(2) O(1) C(94) . . . . -42.1(9) yes
C(12) Ir(2) C(13) C(14) . . . . 117.6(8) yes
C(12) Ir(2) C(13) C(18) . . . . -122(1) yes
C(12) Ir(2) C(14) C(13) . . . . -37.5(5) yes
C(12) Ir(2) C(14) C(15) . . . . 79.3(6) yes
C(12) Ir(2) C(14) C(19) . . . . -160(1) yes
C(12) Ir(2) C(15) C(14) . . . . -80.5(6) yes
C(12) Ir(2) C(15) C(16) . . . . 36.4(5) yes
C(12) Ir(2) C(15) C(20) . . . . 160(1) yes
C(12) Ir(2) C(16) C(15) . . . . -119.8(8) yes
C(12) Ir(2) C(16) C(21) . . . . 118(1) yes
C(12) C(13) Ir(2) C(14) . . . . -117.6(8) yes
C(12) C(13) Ir(2) C(15) . . . . -79.7(5) yes
C(12) C(13) Ir(2) C(16) . . . . -38.2(5) yes
C(12) C(13) C(14) C(15) . . . . -2(1) yes
C(12) C(13) C(14) C(19) . . . . -173.1(8) yes
C(12) C(16) Ir(2) C(13) . . . . 38.6(5) yes
C(12) C(16) Ir(2) C(14) . . . . 81.5(6) yes
C(12) C(16) Ir(2) C(15) . . . . 119.8(8) yes
C(12) C(16) C(15) C(14) . . . . 0(1) yes
C(12) C(16) C(15) C(20) . . . . 167.4(9) yes
C(13) Ir(2) P(2) C(34) . . . . -55.6(4) yes
C(13) Ir(2) P(2) C(40) . . . . 69.6(4) yes
C(13) Ir(2) O(1) C(94) . . . . -49(1) yes
C(13) Ir(2) C(12) C(16) . . . . -115.7(7) yes
C(13) Ir(2) C(12) C(17) . . . . 123(1) yes
C(13) Ir(2) C(14) C(15) . . . . 116.8(8) yes
C(13) Ir(2) C(14) C(19) . . . . -122(1) yes
C(13) Ir(2) C(15) C(14) . . . . -37.9(5) yes
C(13) Ir(2) C(15) C(16) . . . . 79.0(6) yes
C(13) Ir(2) C(15) C(20) . . . . -157(1) yes
C(13) Ir(2) C(16) C(15) . . . . -81.2(6) yes
C(13) Ir(2) C(16) C(21) . . . . 156(1) yes
C(13) C(12) Ir(2) C(14) . . . . 37.4(5) yes
C(13) C(12) Ir(2) C(15) . . . . 80.2(5) yes
C(13) C(12) Ir(2) C(16) . . . . 115.7(7) yes
C(13) C(12) C(16) C(15) . . . . -2(1) yes
C(13) C(12) C(16) C(21) . . . . 173.6(8) yes
C(13) C(14) Ir(2) C(15) . . . . -116.8(8) yes
C(13) C(14) Ir(2) C(16) . . . . -79.8(6) yes
C(13) C(14) C(15) C(16) . . . . 1(1) yes
C(13) C(14) C(15) C(20) . . . . -166.0(9) yes
C(14) Ir(2) P(2) C(34) . . . . -84.4(4) yes
C(14) Ir(2) P(2) C(40) . . . . 40.9(4) yes
C(14) Ir(2) O(1) C(94) . . . . 44(1) yes
C(14) Ir(2) C(12) C(16) . . . . -78.3(6) yes
C(14) Ir(2) C(12) C(17) . . . . 160(1) yes
C(14) Ir(2) C(13) C(18) . . . . 120(1) yes
C(14) Ir(2) C(15) C(16) . . . . 116.9(8) yes
C(14) Ir(2) C(15) C(20) . . . . -119(1) yes
C(14) Ir(2) C(16) C(15) . . . . -38.3(5) yes
C(14) Ir(2) C(16) C(21) . . . . -161(1) yes
C(14) C(13) Ir(2) C(15) . . . . 38.0(5) yes
C(14) C(13) Ir(2) C(16) . . . . 79.4(6) yes
C(14) C(13) C(12) C(16) . . . . 2(1) yes
C(14) C(13) C(12) C(17) . . . . 172.9(8) yes
C(14) C(15) Ir(2) C(16) . . . . -116.9(8) yes
C(14) C(15) C(16) C(21) . . . . -174.8(9) yes
C(15) Ir(2) P(2) C(34) . . . . -64.6(7) yes
C(15) Ir(2) P(2) C(40) . . . . 60.7(7) yes
C(15) Ir(2) O(1) C(94) . . . . 29.0(9) yes
C(15) Ir(2) C(12) C(16) . . . . -35.6(5) yes
C(15) Ir(2) C(12) C(17) . . . . -157(1) yes
C(15) Ir(2) C(13) C(18) . . . . 158(1) yes
C(15) Ir(2) C(14) C(19) . . . . 121(1) yes
C(15) Ir(2) C(16) C(21) . . . . -123(1) yes
C(15) C(14) Ir(2) C(16) . . . . 37.0(5) yes
C(15) C(14) C(13) C(18) . . . . 166.8(8) yes
C(15) C(16) C(12) C(17) . . . . -172.5(8) yes
C(16) Ir(2) P(2) C(34) . . . . -1.9(5) yes
C(16) Ir(2) P(2) C(40) . . . . 123.4(4) yes
C(16) Ir(2) O(1) C(94) . . . . -6.9(8) yes
C(16) Ir(2) C(12) C(17) . . . . -121(1) yes
C(16) Ir(2) C(13) C(18) . . . . -161(1) yes
C(16) Ir(2) C(14) C(19) . . . . 158(1) yes
C(16) Ir(2) C(15) C(20) . . . . 124(1) yes
C(16) C(12) C(13) C(18) . . . . -166.6(8) yes
C(16) C(15) C(14) C(19) . . . . 172.4(8) yes
C(17) C(12) C(13) C(18) . . . . 4(1) yes
C(17) C(12) C(16) C(21) . . . . 3(1) yes
C(18) C(13) C(14) C(19) . . . . -4(2) yes
C(19) C(14) C(15) C(20) . . . . 5(2) yes
C(20) C(15) C(16) C(21) . . . . -8(2) yes
C(22) P(1) C(28) C(29) . . . . -141.0(7) yes
C(22) P(1) C(28) C(33) . . . . 42.9(8) yes
C(22) C(23) C(24) C(25) . . . . -0(2) yes
C(22) C(27) C(26) C(25) . . . . 1(1) yes
C(23) C(22) P(1) C(28) . . . . 13.7(8) yes
C(23) C(22) C(27) C(26) . . . . -0(1) yes
C(23) C(24) C(25) C(26) . . . . 1(2) yes
C(24) C(23) C(22) C(27) . . . . -0(1) yes
C(24) C(25) C(26) C(27) . . . . -1(2) yes
C(27) C(22) P(1) C(28) . . . . -169.4(6) yes
C(28) C(29) C(30) C(31) . . . . 0(2) yes
C(28) C(33) C(32) C(31) . . . . -1(2) yes
C(29) C(28) C(33) C(32) . . . . 3(1) yes
C(29) C(30) C(31) C(32) . . . . 2(2) yes
C(30) C(29) C(28) C(33) . . . . -2(2) yes
C(30) C(31) C(32) C(33) . . . . -1(2) yes
C(34) P(2) C(40) C(41) . . . . 135.7(7) yes
C(34) P(2) C(40) C(45) . . . . -46.9(8) yes
C(34) C(35) C(36) C(37) . . . . -0(2) yes
C(34) C(39) C(38) C(37) . . . . -1(2) yes
C(35) C(34) P(2) C(40) . . . . -27.1(8) yes
C(35) C(34) C(39) C(38) . . . . 1(1) yes
C(35) C(36) C(37) C(38) . . . . 0(2) yes
C(36) C(35) C(34) C(39) . . . . -0(1) yes
C(36) C(37) C(38) C(39) . . . . 0(2) yes
C(39) C(34) P(2) C(40) . . . . 157.8(6) yes
C(40) C(41) C(42) C(43) . . . . 2(2) yes
C(40) C(45) C(44) C(43) . . . . -1(2) yes
C(41) C(40) C(45) C(44) . . . . 1(1) yes
C(41) C(42) C(43) C(44) . . . . -3(2) yes
C(42) C(41) C(40) C(45) . . . . -1(1) yes
C(42) C(43) C(44) C(45) . . . . 2(2) yes
C(46) C(47) C(48) C(49) . . . . 4(2) no
C(46) C(51) C(50) C(49) . . . . -1(2) no
C(46) B(1) C(52) C(53) . . . . -72(1) no
C(46) B(1) C(52) C(57) . . . . 110(1) no
C(46) B(1) C(58) C(59) . . . . -42(1) no
C(46) B(1) C(58) C(63) . . . . 146.2(9) no
C(46) B(1) C(64) C(65) . . . . -25(1) no
C(46) B(1) C(64) C(69) . . . . 157.3(9) no
C(47) C(46) C(51) C(50) . . . . 0(1) no
C(47) C(46) B(1) C(52) . . . . -165.6(8) no
C(47) C(46) B(1) C(58) . . . . -46(1) no
C(47) C(46) B(1) C(64) . . . . 75(1) no
C(47) C(48) C(49) C(50) . . . . -5(2) no
C(48) C(47) C(46) C(51) . . . . -2(1) no
C(48) C(47) C(46) B(1) . . . . -178.2(9) no
C(48) C(49) C(50) C(51) . . . . 3(2) no
C(50) C(51) C(46) B(1) . . . . 176.3(8) no
C(51) C(46) B(1) C(52) . . . . 19(1) no
C(51) C(46) B(1) C(58) . . . . 138.1(8) no
C(51) C(46) B(1) C(64) . . . . -101(1) no
C(52) C(53) C(54) C(55) . . . . 0(2) no
C(52) C(57) C(56) C(55) . . . . 4(2) no
C(52) B(1) C(58) C(59) . . . . 79(1) no
C(52) B(1) C(58) C(63) . . . . -93(1) no
C(52) B(1) C(64) C(65) . . . . -145.5(9) no
C(52) B(1) C(64) C(69) . . . . 37(1) no
C(53) C(52) C(57) C(56) . . . . -1(1) no
C(53) C(52) B(1) C(58) . . . . 167.5(8) no
C(53) C(52) B(1) C(64) . . . . 48(1) no
C(53) C(54) C(55) C(56) . . . . 3(2) no
C(54) C(53) C(52) C(57) . . . . -1(1) no
C(54) C(53) C(52) B(1) . . . . -179.4(9) no
C(54) C(55) C(56) C(57) . . . . -5(2) no
C(56) C(57) C(52) B(1) . . . . 177.6(9) no
C(57) C(52) B(1) C(58) . . . . -10(1) no
C(57) C(52) B(1) C(64) . . . . -130.1(9) no
C(58) C(59) C(60) C(61) . . . . -2(2) no
C(58) C(63) C(62) C(61) . . . . -0(2) no
C(58) B(1) C(64) C(65) . . . . 96(1) no
C(58) B(1) C(64) C(69) . . . . -82(1) no
C(59) C(58) C(63) C(62) . . . . -2(2) no
C(59) C(58) B(1) C(64) . . . . -162.8(8) no
C(59) C(60) C(61) C(62) . . . . -0(2) no
C(60) C(59) C(58) C(63) . . . . 3(2) no
C(60) C(59) C(58) B(1) . . . . -169.2(9) no
C(60) C(61) C(62) C(63) . . . . 2(2) no
C(62) C(63) C(58) B(1) . . . . 171(1) no
C(63) C(58) B(1) C(64) . . . . 25(1) no
C(64) C(65) C(66) C(67) . . . . -2(2) no
C(64) C(69) C(68) C(67) . . . . 0(2) no
C(65) C(64) C(69) C(68) . . . . -2(2) no
C(65) C(66) C(67) C(68) . . . . -0(2) no
C(66) C(65) C(64) C(69) . . . . 3(1) no
C(66) C(65) C(64) B(1) . . . . -174.9(8) no
C(66) C(67) C(68) C(69) . . . . 1(2) no
C(68) C(69) C(64) B(1) . . . . 176(1) no
C(70) C(71) C(72) C(73) . . . . 0(2) no
C(70) C(75) C(74) C(73) . . . . 0(2) no
C(70) B(2) C(76) C(77) . . . . 88(1) no
C(70) B(2) C(76) C(81) . . . . -86(1) no
C(70) B(2) C(82) C(83) . . . . 49(1) no
C(70) B(2) C(82) C(87) . . . . -133.2(9) no
C(70) B(2) C(88) C(89) . . . . -172.5(8) no
C(70) B(2) C(88) C(93) . . . . 6(1) no
C(71) C(70) C(75) C(74) . . . . 2(1) no
C(71) C(70) B(2) C(76) . . . . 157.2(8) no
C(71) C(70) B(2) C(82) . . . . 37(1) no
C(71) C(70) B(2) C(88) . . . . -85.5(9) no
C(71) C(72) C(73) C(74) . . . . 2(1) no
C(72) C(71) C(70) C(75) . . . . -2(1) no
C(72) C(71) C(70) B(2) . . . . 174.0(8) no
C(72) C(73) C(74) C(75) . . . . -2(2) no
C(74) C(75) C(70) B(2) . . . . -174.2(9) no
C(75) C(70) B(2) C(76) . . . . -27(1) no
C(75) C(70) B(2) C(82) . . . . -147.5(8) no
C(75) C(70) B(2) C(88) . . . . 90(1) no
C(76) C(77) C(78) C(79) . . . . -0(2) no
C(76) C(81) C(80) C(79) . . . . -0(2) no
C(76) B(2) C(82) C(83) . . . . -71(1) no
C(76) B(2) C(82) C(87) . . . . 107(1) no
C(76) B(2) C(88) C(89) . . . . -55(1) no
C(76) B(2) C(88) C(93) . . . . 123.5(9) no
C(77) C(76) C(81) C(80) . . . . -1(2) no
C(77) C(76) B(2) C(82) . . . . -151.0(9) no
C(77) C(76) B(2) C(88) . . . . -29(1) no
C(77) C(78) C(79) C(80) . . . . -1(2) no
C(78) C(77) C(76) C(81) . . . . 1(2) no
C(78) C(77) C(76) B(2) . . . . -173(1) no
C(78) C(79) C(80) C(81) . . . . 2(2) no
C(80) C(81) C(76) B(2) . . . . 173.6(9) no
C(81) C(76) B(2) C(82) . . . . 35(1) no
C(81) C(76) B(2) C(88) . . . . 156.8(8) no
C(82) C(83) C(84) C(85) . . . . 2(2) no
C(82) C(87) C(86) C(85) . . . . -2(2) no
C(82) B(2) C(88) C(89) . . . . 66(1) no
C(82) B(2) C(88) C(93) . . . . -116.1(9) no
C(83) C(82) C(87) C(86) . . . . 5(1) no
C(83) C(82) B(2) C(88) . . . . 168.7(8) no
C(83) C(84) C(85) C(86) . . . . 2(2) no
C(84) C(83) C(82) C(87) . . . . -5(1) no
C(84) C(83) C(82) B(2) . . . . 173.4(8) no
C(84) C(85) C(86) C(87) . . . . -2(2) no
C(86) C(87) C(82) B(2) . . . . -173.2(9) no
C(87) C(82) B(2) C(88) . . . . -13(1) no
C(88) C(89) C(90) C(91) . . . . 1(2) no
C(88) C(93) C(92) C(91) . . . . 0(2) no
C(89) C(88) C(93) C(92) . . . . -0(1) no
C(89) C(90) C(91) C(92) . . . . -0(2) no
C(90) C(89) C(88) C(93) . . . . -1(1) no
C(90) C(89) C(88) B(2) . . . . 177.9(9) no
C(90) C(91) C(92) C(93) . . . . -0(2) no
C(92) C(93) C(88) B(2) . . . . -178.4(8) no
